data_1574605
loop_
_publ_author_name
'Zhu, Chen'
'Li, Bo'
'Li, Chen'
'Lu, Luyao'
'Li, Hao'
'Yuan, Xinhua'
'Kang, Xi'
'Jiang, De-en'
'Zhu, Manzhou'

_publ_section_title
;
 Arylation of gold nanoclusters and insights into structure-related CO2
 reduction reaction performances
;
_journal_issue 23
_journal_name_full 'Chemical Science'
_journal_page_first 10273
_journal_page_last 10281
_journal_paper_doi 10.1039/D5SC01200G
_journal_volume 16
_journal_year 2025
_chemical_formula_moiety 'C148 H122 Au15 O3 P6 S4, C24 H20 B, 1.99[C6H14], 0.65[C6H14]'
_chemical_formula_sum 'C172 H142 Au15 B O3 P6 S4'
_chemical_formula_weight 5536.21
_space_group_crystal_system triclinic
_space_group_IT_number 2
_space_group_name_Hall '-P 1'
_space_group_name_H-M_alt 'P -1'
_atom_sites_solution_hydrogens geom
_atom_sites_solution_primary dual
_audit_creation_date 2025-04-07
_audit_creation_method
;
Olex2 1.5
(compiled 2022.04.07 svn.rca3783a0 for OlexSys, GUI svn.r6498)
;
_audit_update_record
;
2025-04-10 deposited with the CCDC.	2025-05-06 downloaded from the CCDC.
;
_cell_angle_alpha 84.400(4)
_cell_angle_beta 77.881(4)
_cell_angle_gamma 89.447(4)
_cell_formula_units_Z 2
_cell_length_a 16.8358(8)
_cell_length_b 21.2426(11)
_cell_length_c 24.1864(11)
_cell_measurement_reflns_used 23157
_cell_measurement_temperature 120
_cell_measurement_theta_max 69.01
_cell_measurement_theta_min 2.72
_cell_volume 8416.3(7)
_computing_cell_refinement
;
X-Area Recipe 1.37.0.0 (STOE, 2021)
;
_computing_data_collection 'X-Area Pilatus3_SV 1.31.186.0 (STOE, 2022)'
_computing_data_reduction
;
X-Area Integrate 2.5.3.0 (STOE, 2021)
X-Area LANA 2.7.5.0 (STOE, 2022)
;
_computing_molecular_graphics 'Olex2 1.5 (Dolomanov et al., 2009)'
_computing_publication_material 'Olex2 1.5 (Dolomanov et al., 2009)'
_computing_structure_refinement 'SHELXL 2018/3 (Sheldrick, 2015)'
_computing_structure_solution 'SHELXT 2018/2 (Sheldrick, 2018)'
_diffrn_ambient_temperature 120
_diffrn_detector Pilatus300K
_diffrn_detector_area_resol_mean 5.81
_diffrn_detector_type 'DECTRIS PILATUS 300K'
_diffrn_measured_fraction_theta_full 0.973
_diffrn_measured_fraction_theta_max 0.973
_diffrn_measurement_details '1936 frames, detector distance = 60 mm'
_diffrn_measurement_device 'Eulerian 4-circle diffractometer'
_diffrn_measurement_device_type 'STOE STADIVARI'
_diffrn_measurement_method 'rotation method, \w scans'
_diffrn_radiation_collimation '1.2 mm, 0.6 diameter'
_diffrn_radiation_monochromator 'Graded multilayer mirror'
_diffrn_radiation_polarisn_norm 270
_diffrn_radiation_probe x-ray
_diffrn_radiation_type 'Cu K\a'
_diffrn_radiation_wavelength 1.54186
_diffrn_reflns_av_R_equivalents 0.0769
_diffrn_reflns_av_unetI/netI 0.1014
_diffrn_reflns_Laue_measured_fraction_full 0.973
_diffrn_reflns_Laue_measured_fraction_max 0.973
_diffrn_reflns_limit_h_max 14
_diffrn_reflns_limit_h_min -19
_diffrn_reflns_limit_k_max 24
_diffrn_reflns_limit_k_min -19
_diffrn_reflns_limit_l_max 26
_diffrn_reflns_limit_l_min -27
_diffrn_reflns_number 64768
_diffrn_reflns_point_group_measured_fraction_full 0.973
_diffrn_reflns_point_group_measured_fraction_max 0.973
_diffrn_reflns_theta_full 62.500
_diffrn_reflns_theta_max 62.500
_diffrn_reflns_theta_min 4.134
_diffrn_source 'GeniX 3D HF Cu'
_diffrn_source_current 0.600
_diffrn_source_power 0.030
_diffrn_source_voltage 50
_exptl_absorpt_coefficient_mu 25.265
_exptl_absorpt_correction_T_max 1.0000
_exptl_absorpt_correction_T_min 1.0000
_exptl_absorpt_correction_type multi-scan
_exptl_absorpt_process_details
;
STOE LANA, absorption correction by scaling of reflection intensities.
J. Koziskova, F. Hahn, J. Richter, J. Kozisek, "Comparison of different
absorption corrections on the model structure of tetrakis(\m~2~-acetato)-
diaqua-di-copper(II)", Acta Chimica Slovaca, vol. 9, no. 2, 2016, pp. 136 - 140.
;
_exptl_crystal_colour 'metallic reddish red'
_exptl_crystal_colour_lustre metallic
_exptl_crystal_colour_modifier reddish
_exptl_crystal_colour_primary red
_exptl_crystal_density_diffrn 2.185
_exptl_crystal_density_method 'not measured'
_exptl_crystal_description cube
_exptl_crystal_F_000 5084
_exptl_crystal_size_max 0.1
_exptl_crystal_size_mid 0.1
_exptl_crystal_size_min 0.1
_refine_diff_density_max 4.785
_refine_diff_density_min -5.701
_refine_diff_density_rms 0.439
_refine_ls_extinction_method none
_refine_ls_goodness_of_fit_ref 0.940
_refine_ls_hydrogen_treatment constr
_refine_ls_matrix_type full
_refine_ls_number_parameters 1442
_refine_ls_number_reflns 26129
_refine_ls_number_restraints 2075
_refine_ls_restrained_S_all 0.913
_refine_ls_R_factor_all 0.1051
_refine_ls_R_factor_gt 0.0729
_refine_ls_shift/su_max 0.002
_refine_ls_shift/su_mean 0.000
_refine_ls_structure_factor_coef Fsqd
_refine_ls_weighting_details 'w=1/[\s^2^(Fo^2^)+(0.1245P)^2^] where P=(Fo^2^+2Fc^2^)/3'
_refine_ls_weighting_scheme calc
_refine_ls_wR_factor_gt 0.1778
_refine_ls_wR_factor_ref 0.1993
_reflns_Friedel_coverage 0.000
_reflns_number_gt 16339
_reflns_number_total 26129
_reflns_threshold_expression 'I > 2\s(I)'
_cod_data_source_file d5sc01200g2.cif
_cod_data_source_block 1
_cod_depositor_comments 'Adding full bibliography for 1574605--1574607.cif.'
_cod_database_code 1574605
_shelx_shelxl_version_number 2018/3
_shelx_space_group_comment
;
The symmetry employed for this shelxl refinement is uniquely defined
by the following loop, which should always be used as a source of
symmetry information in preference to the above space-group names.
They are only intended as comments.
;
_shelx_estimated_absorpt_t_max 0.187
_shelx_estimated_absorpt_t_min 0.187
_olex2_refinement_description
;
1. Fixed Uiso
 At 1.2 times of:
  All C(H) groups
 At 1.5 times of:
  All C(H,H,H) groups
2. Restrained distances
 C97-C95
 1.4 with sigma of 0.001
 H03E-H01C
 2.5 with sigma of 0.01
 H01C-H03E
 2.4 with sigma of 0.01
 H95C-H96
 2.4 with sigma of 0.01
3. Rigid bond restraints
 S1, C43
 with sigma for 1-2 distances of 0.01 and sigma for 1-3 distances of 0.02
 C43, S1
 with sigma for 1-2 distances of 0.001 and sigma for 1-3 distances of 0.002
4. Uiso/Uaniso restraints and constraints
C00T \\sim C00U \\sim C00V \\sim C00W \\sim C00X \\sim C00Y \\sim C00Z \\sim
C010 \\sim C011 \\sim C012 \\sim C013 \\sim C014 \\sim C015 \\sim C016 \\sim
C017 \\sim C019 \\sim C01A \\sim C01B \\sim C01C \\sim C01D \\sim C01G \\sim
C01H \\sim C01I \\sim C01J \\sim C01K \\sim C01L \\sim C01M \\sim C01N \\sim
C01O \\sim C01Q \\sim C01R \\sim C01S \\sim C01T \\sim C01U \\sim C01V \\sim
C01W \\sim C01Y \\sim C01Z \\sim C020 \\sim C021 \\sim C022 \\sim C023 \\sim
C025 \\sim C027 \\sim C028 \\sim C029 \\sim C02A \\sim C02B \\sim C02D \\sim
C02E \\sim C02F \\sim C02G \\sim C02J \\sim C02K \\sim C02L \\sim C02M \\sim
C02N \\sim C02P \\sim C02Q \\sim C02R \\sim C02S \\sim C02T \\sim C02U \\sim
C02W \\sim C02X \\sim C02Y \\sim C030 \\sim C032 \\sim C033 \\sim C034 \\sim
C035 \\sim C036 \\sim C037 \\sim C038 \\sim C039 \\sim C03A \\sim C03B \\sim
C03C \\sim C03D \\sim C03E \\sim C03F \\sim C03G \\sim C03H \\sim C03J \\sim
C03L \\sim C03M \\sim C03O \\sim C03P \\sim C03Q \\sim C03R \\sim C03S \\sim
C03U \\sim C03W \\sim C03X \\sim C03Y \\sim C041 \\sim C042 \\sim C043 \\sim
C044 \\sim C048 \\sim C049 \\sim C04A \\sim C04B \\sim C04D \\sim C04E \\sim
C04F \\sim C04G \\sim C04H \\sim C04K \\sim C04L \\sim C04N \\sim C04O \\sim
C04R \\sim C04U \\sim C04V \\sim C04X \\sim C04Z \\sim C050 \\sim C051 \\sim
C056 \\sim C058 \\sim C05C \\sim C05D \\sim C05E \\sim C05G \\sim C05I \\sim
C05Q \\sim C89 \\sim C92 \\sim C69 \\sim C3 \\sim C90 \\sim C83 \\sim C60 \\sim
C4 \\sim C7 \\sim C24 \\sim C48 \\sim C5 \\sim C87 \\sim C12 \\sim C29 \\sim
C40 \\sim C41 \\sim C63 \\sim C6 \\sim C56 \\sim C10 \\sim C49 \\sim C53 \\sim
C64 \\sim C76 \\sim C77 \\sim C36 \\sim C1 \\sim C2 \\sim C13 \\sim C15 \\sim
C22 \\sim C59 \\sim C79 \\sim C11 \\sim C32 \\sim C14 \\sim C20 \\sim C95 \\sim
C97 \\sim C82 \\sim C45 \\sim C43 \\sim C50 \\sim C96: within 2A with sigma of
0.01 and sigma for terminal atoms of 0.02 within 2A
Uanis(C00T) \\sim Ueq, Uanis(C00U) \\sim Ueq, Uanis(C00V) \\sim Ueq,
Uanis(C00W) \\sim Ueq, Uanis(C00X) \\sim Ueq, Uanis(C00Y) \\sim Ueq,
Uanis(C00Z) \\sim Ueq, Uanis(C010) \\sim Ueq, Uanis(C011) \\sim Ueq,
Uanis(C012) \\sim Ueq, Uanis(C013) \\sim Ueq, Uanis(C014) \\sim Ueq,
Uanis(C015) \\sim Ueq, Uanis(C016) \\sim Ueq, Uanis(C017) \\sim Ueq,
Uanis(C019) \\sim Ueq, Uanis(C01A) \\sim Ueq, Uanis(C01B) \\sim Ueq,
Uanis(C01C) \\sim Ueq, Uanis(C01D) \\sim Ueq, Uanis(C01G) \\sim Ueq,
Uanis(C01H) \\sim Ueq, Uanis(C01I) \\sim Ueq, Uanis(C01J) \\sim Ueq,
Uanis(C01K) \\sim Ueq, Uanis(C01L) \\sim Ueq, Uanis(C01M) \\sim Ueq,
Uanis(C01N) \\sim Ueq, Uanis(C01O) \\sim Ueq, Uanis(C01Q) \\sim Ueq,
Uanis(C01R) \\sim Ueq, Uanis(C01S) \\sim Ueq, Uanis(C01T) \\sim Ueq,
Uanis(C01U) \\sim Ueq, Uanis(C01V) \\sim Ueq, Uanis(C01W) \\sim Ueq,
Uanis(C01Y) \\sim Ueq, Uanis(C01Z) \\sim Ueq, Uanis(C020) \\sim Ueq,
Uanis(C021) \\sim Ueq, Uanis(C022) \\sim Ueq, Uanis(C023) \\sim Ueq,
Uanis(C025) \\sim Ueq, Uanis(C027) \\sim Ueq, Uanis(C028) \\sim Ueq,
Uanis(C029) \\sim Ueq, Uanis(C02A) \\sim Ueq, Uanis(C02B) \\sim Ueq,
Uanis(C02D) \\sim Ueq, Uanis(C02E) \\sim Ueq, Uanis(C02F) \\sim Ueq,
Uanis(C02G) \\sim Ueq, Uanis(C02J) \\sim Ueq, Uanis(C02K) \\sim Ueq,
Uanis(C02L) \\sim Ueq, Uanis(C02M) \\sim Ueq, Uanis(C02N) \\sim Ueq,
Uanis(C02P) \\sim Ueq, Uanis(C02Q) \\sim Ueq, Uanis(C02R) \\sim Ueq,
Uanis(C02S) \\sim Ueq, Uanis(C02T) \\sim Ueq, Uanis(C02U) \\sim Ueq,
Uanis(C02W) \\sim Ueq, Uanis(C02X) \\sim Ueq, Uanis(C02Y) \\sim Ueq,
Uanis(C030) \\sim Ueq, Uanis(C032) \\sim Ueq, Uanis(C033) \\sim Ueq,
Uanis(C034) \\sim Ueq, Uanis(C035) \\sim Ueq, Uanis(C036) \\sim Ueq,
Uanis(C037) \\sim Ueq, Uanis(C038) \\sim Ueq, Uanis(C039) \\sim Ueq,
Uanis(C03A) \\sim Ueq, Uanis(C03B) \\sim Ueq, Uanis(C03C) \\sim Ueq,
Uanis(C03D) \\sim Ueq, Uanis(C03E) \\sim Ueq, Uanis(C03F) \\sim Ueq,
Uanis(C03G) \\sim Ueq, Uanis(C03H) \\sim Ueq, Uanis(C03J) \\sim Ueq,
Uanis(C03L) \\sim Ueq, Uanis(C03M) \\sim Ueq, Uanis(C03O) \\sim Ueq,
Uanis(C03P) \\sim Ueq, Uanis(C03Q) \\sim Ueq, Uanis(C03R) \\sim Ueq,
Uanis(C03S) \\sim Ueq, Uanis(C03U) \\sim Ueq, Uanis(C03W) \\sim Ueq,
Uanis(C03X) \\sim Ueq, Uanis(C03Y) \\sim Ueq, Uanis(C041) \\sim Ueq,
Uanis(C042) \\sim Ueq, Uanis(C043) \\sim Ueq, Uanis(C044) \\sim Ueq,
Uanis(C048) \\sim Ueq, Uanis(C049) \\sim Ueq, Uanis(C04A) \\sim Ueq,
Uanis(C04B) \\sim Ueq, Uanis(C04D) \\sim Ueq, Uanis(C04E) \\sim Ueq,
Uanis(C04F) \\sim Ueq, Uanis(C04G) \\sim Ueq, Uanis(C04H) \\sim Ueq,
Uanis(C04K) \\sim Ueq, Uanis(C04L) \\sim Ueq, Uanis(C04N) \\sim Ueq,
Uanis(C04O) \\sim Ueq, Uanis(C04R) \\sim Ueq, Uanis(C04U) \\sim Ueq,
Uanis(C04V) \\sim Ueq, Uanis(C04X) \\sim Ueq, Uanis(C04Z) \\sim Ueq,
Uanis(C050) \\sim Ueq, Uanis(C051) \\sim Ueq, Uanis(C056) \\sim Ueq,
Uanis(C058) \\sim Ueq, Uanis(C05C) \\sim Ueq, Uanis(C05D) \\sim Ueq,
Uanis(C05E) \\sim Ueq, Uanis(C05G) \\sim Ueq, Uanis(C05I) \\sim Ueq,
Uanis(C05Q) \\sim Ueq, Uanis(C89) \\sim Ueq, Uanis(C92) \\sim Ueq, Uanis(C69)
\\sim Ueq, Uanis(C3) \\sim Ueq, Uanis(C90) \\sim Ueq, Uanis(C83) \\sim Ueq,
Uanis(C60) \\sim Ueq, Uanis(C4) \\sim Ueq, Uanis(C7) \\sim Ueq, Uanis(C24)
\\sim Ueq, Uanis(C48) \\sim Ueq, Uanis(C5) \\sim Ueq, Uanis(C87) \\sim Ueq,
Uanis(C12) \\sim Ueq, Uanis(C29) \\sim Ueq, Uanis(C40) \\sim Ueq, Uanis(C41)
\\sim Ueq, Uanis(C63) \\sim Ueq, Uanis(C6) \\sim Ueq, Uanis(C56) \\sim Ueq,
Uanis(C10) \\sim Ueq, Uanis(C49) \\sim Ueq, Uanis(C53) \\sim Ueq, Uanis(C64)
\\sim Ueq, Uanis(C76) \\sim Ueq, Uanis(C77) \\sim Ueq, Uanis(C36) \\sim Ueq,
Uanis(C1) \\sim Ueq, Uanis(C2) \\sim Ueq, Uanis(C13) \\sim Ueq, Uanis(C15)
\\sim Ueq, Uanis(C22) \\sim Ueq, Uanis(C59) \\sim Ueq, Uanis(C79) \\sim Ueq,
Uanis(C11) \\sim Ueq, Uanis(C32) \\sim Ueq, Uanis(C14) \\sim Ueq, Uanis(C20)
\\sim Ueq, Uanis(C95) \\sim Ueq, Uanis(C97) \\sim Ueq, Uanis(C82) \\sim Ueq,
Uanis(C45) \\sim Ueq, Uanis(C43) \\sim Ueq, Uanis(C50) \\sim Ueq, Uanis(C96)
\\sim Ueq: with sigma of 0.01 and sigma for terminal atoms of 0.02
Uanis(C95) \\sim Ueq: with sigma of 0.01 and sigma for terminal atoms of 0.02
Uanis(S1) \\sim Ueq, Uanis(C43) \\sim Ueq: with sigma of 0.01 and sigma for
terminal atoms of 0.02
Uanis(S1) \\sim Ueq: with sigma of 0.001 and sigma for terminal atoms of 0.002
Uanis(C95) = Uanis(C96) = Uanis(C82) = Uanis(C97)
Uanis(C95) = Uanis(C82) = Uanis(C97) = Uanis(C96) = Uanis(C50) = Uanis(C43) =
Uanis(C45)
Uanis(C43) = Uanis(C45) = Uanis(C50) = Uanis(C96) = Uanis(C97) = Uanis(C82) =
Uanis(C95)
5. Rigid body (RIGU) restrains
 C95
 with sigma for 1-2 distances of 0.004 and sigma for 1-3 distances of 0.004
6.a Aromatic/amide H refined with riding coordinates:
 C00T(H00T), C01Y(H01Y), C04E(H04E), C03C(H03C), C017(H017), C058(H058),
 C05I(H05I), C02R(H02R), C01V(H01V), C010(H010), C012(H012), C02N(H02N),
 C03O(H03O), C01O(H01O), C015(H015), C03Q(H03Q), C035(H035), C01B(H01B),
 C028(H028), C02G(H02G), C02E(H02E), C02A(H02A), C016(H016), C02Y(H02Y),
 C051(H051), C04L(H04L), C01L(H01L), C01I(H01I), C01K(H01K), C03P(H03P),
 C04G(H04G), C03U(H03U), C037(H037), C025(H025), C02U(H02U), C048(H048),
 C01J(H01J), C00U(H00U), C03F(H03F), C02L(H02L), C04R(H04R), C021(H021),
 C03W(H03W), C03Y(H03Y), C05Q(H05Q), C033(H033), C029(H029), C02W(H02W),
 C56(H56), C03B(H03B), C04V(H04V), C01Z(H01Z), C01D(H01D), C01G(H01G),
 C01C(H01C), C027(H027), C056(H056), C04K(H04K), C05G(H05G), C04O(H04O),
 C02B(H02B), C044(H044), C03S(H03S), C03H(H03H), C02M(H02M), C032(H032),
 C04A(H04A), C7(H7), C02X(H02X), C039(H039), C020(H020), C02F(H02F), C034(H034),
  C03X(H03X), C5(H5), C48(H48), C24(H24), C043(H043), C20(H20), C05D(H05D),
 C04X(H04X), C02P(H02P), C049(H049), C02K(H02K), C042(H042), C4(H4), C60(H60),
 C04F(H04F), C02Q(H02Q), C04B(H04B), C023(H023), C011(H011), C04H(H04H),
 C01U(H01U), C050(H050), C79(H79), C03E(H03G), C92(H92), C89(H89), C022(H022),
 C030(H030), C02T(H02T), C69(H69), C3(H3), C90(H90), C05C(H05C), C04Z(H04Z),
 C12(H12), C40(H40), C6(H6), C63(H63), C41(H41), C77(H77), C53(H53), C49(H49),
 C76(H76), C64(H64), C15(H15), C59(H59), C22(H22), C2(H2), C13(H13), C03M(H03M),
  C03R(H03R), C04U(H04U), C02S(H02S), C82(H82), C45(H45), C50(H50), C96(H96)
6.b Fitted hexagon refined as free rotating group:
 C00T(C01Y,C04E,C03C,C017,C014), C00W(C02D,C058,C05I,C02R,C01V), C00X(C010,
 C012,C02N,C03O,C01O), C015(C03Q,C05E,C035,C01B,C00V), C019(C028,C02G,C02E,C02A,
 C016), C01A(C02Y,C051,C04L,C01L,C01I), C01K(C038,C03P,C04G,C03U,C037),
 C01M(C01R,C025,C02U,C048,C01J), C01N(C00U,C03F,C02L,C04R,C021), C01Q(C03W,C03Y,
 C05Q,C033,C029), C01W(C02W,C56,C03B,C04V,C03D), C01Z(C00Z,C01D,C01G,C013,C01C),
  C027(C056,C04K,C05G,C04O,C036), C02B(C044,C03S,C03H,C01S,C02J), C02M(C032,
 C04A,C7,C02X,C03L), C03G(C039,C020,C00Y,C02F,C034), C03X(C5,C48,C24,C11,C87),
 C041(C043,C20,C05D,C04X,C02P), C049(C02K,C04D,C042,C4,C60), C04F(C02Q,C04B,
 C023,C011,C01H), C04H(C01T,C01U,C050,C79,C03E), C92(C89,C022,C030,C03J,C02T),
 C69(C3,C04N,C90,C05C,C04Z), C12(C40,C6,C63,C29,C41), C77(C53,C10,C49,C76,C64),
 C1(C15,C59,C22,C2,C13), C14(C32,C03M,C03R,C04U,C02S), C97(C82,C45,C43,C50,C96)
6.c Idealised Me refined as rotating group:
 C03A(H03A,H03D,H03E), C83(H83A,H83B,H83C), C36(H36A,H36B,H36C), C95(H95A,H95B,
 H95C)
;
_smtbx_masks_void_probe_radius 1.2
_smtbx_masks_void_truncation_radius 1.2
_olex2_submission_special_instructions 'No special instructions were received'
_stoe_detector_distance '60.0 mm'
_stoe_detector_pixelsize_x '0.172 mm'
_stoe_detector_pixelsize_y '0.172 mm'
_stoe_detector_size_x '8.4 cm'
_stoe_detector_size_y '10.6 cm'
_stoe_evaluation_integration_a 6.0
_stoe_evaluation_integration_b 0.2
_stoe_evaluation_integration_ems 0.020
_stoe_evaluation_lana_bis_l_even_max -
_stoe_evaluation_lana_bis_l_odd_max -
_stoe_evaluation_lana_bos_l_even_max 4
_stoe_evaluation_lana_bos_l_odd_max 1
_stoe_evaluation_lana_completeness 92.7
_stoe_evaluation_lana_dxs_max_order 3
_stoe_evaluation_lana_dys_max_order 3
_stoe_evaluation_lana_fs_max_order 3
_stoe_evaluation_lana_max_2theta_available 141.1
_stoe_evaluation_lana_max_2theta_desired 141.1
_stoe_evaluation_lana_mean_redundancy 2.4
_stoe_evaluation_lana_number_refls_after_or 71860
_stoe_evaluation_lana_number_refls_outliers 6393
_stoe_evaluation_lana_number_refls_total 78253
_stoe_evaluation_lana_number_refls_unique 29881
_stoe_evaluation_lana_number_refls_written 71860
_stoe_evaluation_lana_or_c1 0.035
_stoe_evaluation_lana_or_c2 0
_stoe_evaluation_lana_or_c3 0
_stoe_evaluation_lana_or_c4 0.7
_stoe_evaluation_lana_point_group -1
_stoe_evaluation_lana_table
;
#----------------------------------------------------------------------------
2Theta          14.7   29.7   44.7   59.7   74.7   89.7  104.7  119.7  134.7
#----------------------------------------------------------------------------
<Resolution>    4.86   2.88   2.00   1.54   1.25   1.09   0.97   0.89   0.84
N(total)         384   1900   3838   4973  15074  16711  15935  13885   5553
<Redundancy>     1.6    1.8    1.8    1.6    3.1    2.9    2.6    2.3    1.8
Complet. [%%]    85.9   98.0   97.5   94.8   97.7   99.2   98.2   96.5   64.2
<I/sigma>       24.2   23.0   19.9    7.1    5.2    3.6    2.6    3.3    2.8
R(int)         0.043  0.044  0.052  0.098  0.071  0.084  0.112  0.089  0.106
#----------------------------------------------------------------------------
;
_stoe_measurement_identifier 1
_stoe_measurement_max_exposure_per_frame '2.0 s'
_stoe_measurement_mean_exposure_per_frame '1.8 s'
_stoe_measurement_min_exposure_per_frame '1.0 s'
_stoe_measurement_total_exposure_time '59 min'
_stoe_measurement_total_frame_number 1936
_stoe_measurement_total_run_number 37
_stoe_measurement_tube_power '30.0 W'

loop_
_space_group_symop_operation_xyz
'x, y, z'
'-x, -y, -z'

loop_
_atom_site_label
_atom_site_type_symbol
_atom_site_fract_x
_atom_site_fract_y
_atom_site_fract_z
_atom_site_U_iso_or_equiv
_atom_site_adp_type
_atom_site_occupancy
_atom_site_site_symmetry_order
_atom_site_calc_flag
_atom_site_refinement_flags_posn
_atom_site_refinement_flags_adp
_atom_site_refinement_flags_occupancy
_atom_site_disorder_assembly
_atom_site_disorder_group
Au01 Au 0.60894(4) 1.31520(4) 1.25929(3) 0.02116(18) Uani 1 1 d . . . . .
Au02 Au 0.69135(4) 1.41616(4) 1.29039(3) 0.02275(19) Uani 1 1 d . . . . .
Au03 Au 0.44581(4) 1.29945(4) 1.31083(3) 0.02236(19) Uani 1 1 d . . . . .
Au04 Au 0.51934(4) 1.42246(4) 1.28458(3) 0.02223(19) Uani 1 1 d . . . . .
Au05 Au 0.56597(4) 1.33073(4) 1.37337(3) 0.02234(19) Uani 1 1 d . . . . .
Au06 Au 0.77061(4) 1.33554(4) 1.20893(3) 0.0268(2) Uani 1 1 d . . . . .
Au07 Au 0.72235(4) 1.28375(4) 1.32689(3) 0.0249(2) Uani 1 1 d . . . . .
Au08 Au 0.56853(4) 1.20971(4) 1.33562(4) 0.0258(2) Uani 1 1 d . . . . .
Au09 Au 0.64566(4) 1.42109(4) 1.18267(3) 0.0259(2) Uani 1 1 d . . . . .
Au0A Au 0.49289(4) 1.35190(4) 1.19467(3) 0.0262(2) Uani 1 1 d . . . . .
Au0B Au 0.65842(5) 1.28883(5) 1.14814(4) 0.0304(2) Uani 1 1 d . . . . .
Au0C Au 0.63029(5) 1.44600(4) 1.40578(3) 0.0257(2) Uani 1 1 d . . . . .
Au0D Au 0.52474(5) 1.22038(5) 1.22267(4) 0.0304(2) Uani 1 1 d . . . . .
Au0E Au 0.69598(5) 1.20602(5) 1.23648(4) 0.0305(2) Uani 1 1 d . . . . .
Au0F Au 0.55279(5) 1.33762(6) 1.07431(4) 0.0412(3) Uani 1 1 d . . . . .
P00G P 0.4492(3) 1.5122(3) 1.3099(2) 0.0234(11) Uani 1 1 d . . . . .
S00H S 0.5418(3) 1.3722(2) 1.46394(19) 0.0248(10) Uani 1 1 d . . . . .
P00I P 0.3105(3) 1.2904(2) 1.3551(2) 0.0215(10) Uani 1 1 d . . . . .
S00J S 0.7214(3) 1.5080(3) 1.3368(2) 0.0278(11) Uani 1 1 d . . . . .
S00K S 0.4363(3) 1.3910(3) 1.1123(2) 0.0397(15) Uani 1 1 d . . . . .
P00L P 0.5318(3) 1.1213(3) 1.3973(2) 0.0298(12) Uani 1 1 d . . . . .
P00M P 0.6727(3) 1.5108(3) 1.1208(2) 0.0299(12) Uani 1 1 d . . . . .
P00N P 0.9063(3) 1.3491(3) 1.1666(2) 0.0313(13) Uani 1 1 d . . . . .
P00P P 0.7663(3) 1.1144(3) 1.2212(3) 0.0435(16) Uani 1 1 d . . . . .
O00Q O 0.3708(8) 1.1703(6) 1.4021(6) 0.031(3) Uani 1 1 d . . . . .
O00R O 0.5721(8) 1.5640(7) 1.2134(6) 0.034(4) Uani 1 1 d . . . . .
C00T C 0.8029(6) 1.2623(7) 1.4284(5) 0.033(4) Uani 1 1 d G U . . .
H00T H 0.750049 1.264091 1.449501 0.040 Uiso 1 1 calc R U . . .
C01Y C 0.8671(8) 1.2512(7) 1.4559(4) 0.035(4) Uani 1 1 d G U . . .
H01Y H 0.857235 1.245577 1.495351 0.042 Uiso 1 1 calc R U . . .
C04E C 0.9460(6) 1.2486(7) 1.4244(6) 0.045(4) Uani 1 1 d G U . . .
H04E H 0.988988 1.241186 1.442734 0.054 Uiso 1 1 calc R U . . .
C03C C 0.9607(6) 1.2571(7) 1.3654(5) 0.037(4) Uani 1 1 d G U . . .
H03C H 1.013554 1.255308 1.344266 0.045 Uiso 1 1 calc R U . . .
C017 C 0.8965(8) 1.2682(7) 1.3379(4) 0.038(4) Uani 1 1 d G U . . .
H017 H 0.906368 1.273821 1.298415 0.046 Uiso 1 1 calc R U . . .
C014 C 0.8176(6) 1.2708(7) 1.3694(5) 0.036(4) Uani 1 1 d G U . . .
C00W C 0.5118(7) 1.5831(5) 1.3098(5) 0.028(3) Uani 1 1 d G U . . .
C02D C 0.5648(8) 1.6017(6) 1.2586(5) 0.030(3) Uani 1 1 d G U . . .
C058 C 0.6138(8) 1.6551(7) 1.2537(5) 0.040(4) Uani 1 1 d G U . . .
H058 H 0.649235 1.667581 1.219482 0.048 Uiso 1 1 calc R U . . .
C05I C 0.6097(8) 1.6900(6) 1.3000(6) 0.046(4) Uani 1 1 d G U . . .
H05I H 0.642394 1.725724 1.296684 0.055 Uiso 1 1 calc R U . . .
C02R C 0.5566(9) 1.6714(6) 1.3511(5) 0.043(4) Uani 1 1 d G U . . .
H02R H 0.553902 1.694662 1.382086 0.052 Uiso 1 1 calc R U . . .
C01V C 0.5077(8) 1.6179(7) 1.3561(4) 0.041(4) Uani 1 1 d G U . . .
H01V H 0.472251 1.605456 1.390286 0.049 Uiso 1 1 calc R U . . .
C00X C 0.3822(8) 1.5409(6) 1.2639(5) 0.035(4) Uani 1 1 d G U . . .
C010 C 0.3712(8) 1.5068(5) 1.2198(6) 0.033(4) Uani 1 1 d G U . . .
H010 H 0.396708 1.468109 1.214805 0.040 Uiso 1 1 calc R U . . .
C012 C 0.3222(8) 1.5305(6) 1.1832(5) 0.038(4) Uani 1 1 d G U . . .
H012 H 0.314845 1.507669 1.153676 0.045 Uiso 1 1 calc R U . . .
C02N C 0.2841(8) 1.5883(7) 1.1906(5) 0.040(4) Uani 1 1 d G U . . .
H02N H 0.251242 1.604170 1.166135 0.048 Uiso 1 1 calc R U . . .
C03O C 0.2950(8) 1.6224(5) 1.2347(6) 0.042(4) Uani 1 1 d G U . . .
H03O H 0.269502 1.661111 1.239721 0.051 Uiso 1 1 calc R U . . .
C01O C 0.3440(8) 1.5987(6) 1.2714(5) 0.036(4) Uani 1 1 d G U . . .
H01O H 0.351364 1.621552 1.300850 0.043 Uiso 1 1 calc R U . . .
C015 C 0.5707(8) 1.2686(7) 1.5297(7) 0.043(4) Uani 1 1 d G U . . .
H015 H 0.526515 1.251866 1.518319 0.052 Uiso 1 1 calc R U . . .
C03Q C 0.6075(9) 1.2333(5) 1.5687(7) 0.049(4) Uani 1 1 d G U . . .
H03Q H 0.587995 1.193009 1.583339 0.059 Uiso 1 1 calc R U . . .
C05E C 0.6735(9) 1.2584(7) 1.5857(6) 0.049(4) Uani 1 1 d G U . . .
C035 C 0.7026(7) 1.3186(7) 1.5637(6) 0.042(4) Uani 1 1 d G U . . .
H035 H 0.746787 1.335363 1.575137 0.050 Uiso 1 1 calc R U . . .
C01B C 0.6658(8) 1.3539(5) 1.5248(6) 0.034(4) Uani 1 1 d G U . . .
H01B H 0.685308 1.394222 1.510118 0.041 Uiso 1 1 calc R U . . .
C00V C 0.5998(8) 1.3289(6) 1.5078(6) 0.036(4) Uani 1 1 d G U . . .
C019 C 0.3832(7) 1.5016(7) 1.3809(4) 0.032(4) Uani 1 1 d G U . . .
C028 C 0.2990(7) 1.5028(7) 1.3892(5) 0.032(4) Uani 1 1 d G U . . .
H028 H 0.274383 1.512012 1.358422 0.039 Uiso 1 1 calc R U . . .
C02G C 0.2516(5) 1.4901(7) 1.4436(5) 0.031(4) Uani 1 1 d G U . . .
H02G H 0.195252 1.490944 1.449146 0.037 Uiso 1 1 calc R U . . .
C02E C 0.2884(7) 1.4763(7) 1.4896(4) 0.037(4) Uani 1 1 d G U . . .
H02E H 0.256688 1.467875 1.525973 0.045 Uiso 1 1 calc R U . . .
C02A C 0.3726(7) 1.4751(7) 1.4813(4) 0.034(4) Uani 1 1 d G U . . .
H02A H 0.397257 1.465876 1.512079 0.041 Uiso 1 1 calc R U . . .
C016 C 0.4200(5) 1.4877(7) 1.4269(5) 0.030(3) Uani 1 1 d G U . . .
H016 H 0.476390 1.486945 1.421356 0.036 Uiso 1 1 calc R U . . .
C01A C 0.9461(8) 1.4219(5) 1.1833(6) 0.035(4) Uani 1 1 d G U . . .
C02Y C 0.9778(8) 1.4700(7) 1.1415(4) 0.039(4) Uani 1 1 d G U . . .
H02Y H 0.978011 1.465505 1.103616 0.047 Uiso 1 1 calc R U . . .
C051 C 1.0092(8) 1.5247(6) 1.1564(5) 0.043(4) Uani 1 1 d G U . . .
H051 H 1.030447 1.556809 1.128394 0.051 Uiso 1 1 calc R U . . .
C04L C 1.0089(8) 1.5313(5) 1.2130(6) 0.040(4) Uani 1 1 d G U . . .
H04L H 1.029914 1.567910 1.222948 0.048 Uiso 1 1 calc R U . . .
C01L C 0.9772(8) 1.4833(7) 1.2548(4) 0.034(4) Uani 1 1 d G U . . .
H01L H 0.976946 1.487707 1.292726 0.041 Uiso 1 1 calc R U . . .
C01I C 0.9457(8) 1.4286(6) 1.2400(5) 0.033(4) Uani 1 1 d G U . . .
H01I H 0.924509 1.396402 1.267949 0.039 Uiso 1 1 calc R U . . .
C01K C 0.7811(8) 1.5540(5) 1.1832(6) 0.035(4) Uani 1 1 d G U . . .
H01K H 0.774343 1.514444 1.203841 0.043 Uiso 1 1 calc R U . . .
C038 C 0.7419(8) 1.5677(6) 1.1383(6) 0.034(4) Uani 1 1 d G U . . .
C03P C 0.7520(8) 1.6269(7) 1.1075(5) 0.039(4) Uani 1 1 d G U . . .
H03P H 0.725789 1.636057 1.077499 0.046 Uiso 1 1 calc R U . . .
C04G C 0.8012(9) 1.6723(5) 1.1216(6) 0.042(4) Uani 1 1 d G U . . .
H04G H 0.807947 1.711924 1.100935 0.050 Uiso 1 1 calc R U . . .
C03U C 0.8404(8) 1.6586(6) 1.1664(6) 0.042(4) Uani 1 1 d G U . . .
H03U H 0.873303 1.689053 1.175825 0.051 Uiso 1 1 calc R U . . .
C037 C 0.8303(8) 1.5995(7) 1.1973(5) 0.040(4) Uani 1 1 d G U . . .
H037 H 0.856503 1.590313 1.227278 0.048 Uiso 1 1 calc R U . . .
C01M C 0.4576(6) 1.1361(7) 1.4624(5) 0.030(3) Uani 1 1 d G U . . .
C01R C 0.3817(7) 1.1571(7) 1.4550(4) 0.029(3) Uani 1 1 d G U . . .
C025 C 0.3221(6) 1.1692(7) 1.5019(6) 0.034(4) Uani 1 1 d G U . . .
H025 H 0.271289 1.183205 1.496969 0.041 Uiso 1 1 calc R U . . .
C02U C 0.3384(7) 1.1603(7) 1.5561(5) 0.039(4) Uani 1 1 d G U . . .
H02U H 0.298480 1.168414 1.587462 0.047 Uiso 1 1 calc R U . . .
C048 C 0.4143(8) 1.1394(7) 1.5635(4) 0.039(4) Uani 1 1 d G U . . .
H048 H 0.425168 1.133424 1.599746 0.047 Uiso 1 1 calc R U . . .
C01J C 0.4739(6) 1.1273(7) 1.5166(6) 0.033(4) Uani 1 1 d G U . . .
H01J H 0.524666 1.113225 1.521536 0.039 Uiso 1 1 calc R U . . .
C01N C 0.2530(8) 1.3428(6) 1.3130(5) 0.030(3) Uani 1 1 d G U . . .
C00U C 0.2675(7) 1.3388(6) 1.2547(5) 0.036(4) Uani 1 1 d G U . . .
H00U H 0.304311 1.309575 1.238267 0.043 Uiso 1 1 calc R U . . .
C03F C 0.2270(8) 1.3786(7) 1.2210(4) 0.039(4) Uani 1 1 d G U . . .
H03F H 0.236644 1.375918 1.181990 0.047 Uiso 1 1 calc R U . . .
C02L C 0.1720(8) 1.4223(6) 1.2456(5) 0.038(4) Uani 1 1 d G U . . .
H02L H 0.144838 1.448845 1.222993 0.046 Uiso 1 1 calc R U . . .
C04R C 0.1575(7) 1.4262(6) 1.3038(5) 0.037(4) Uani 1 1 d G U . . .
H04R H 0.120701 1.455431 1.320274 0.044 Uiso 1 1 calc R U . . .
C021 C 0.1980(8) 1.3864(7) 1.3376(4) 0.033(4) Uani 1 1 d G U . . .
H021 H 0.188367 1.389088 1.376552 0.040 Uiso 1 1 calc R U . . .
C01Q C 0.9323(8) 1.3507(8) 1.0896(4) 0.037(4) Uani 1 1 d G U . . .
C03W C 1.0132(7) 1.3519(8) 1.0611(6) 0.044(4) Uani 1 1 d G U . . .
H03W H 1.054292 1.354481 1.081178 0.053 Uiso 1 1 calc R U . . .
C03Y C 1.0326(6) 1.3493(8) 1.0026(6) 0.044(4) Uani 1 1 d G U . . .
H03Y H 1.086662 1.350103 0.983554 0.053 Uiso 1 1 calc R U . . .
C05Q C 0.9711(8) 1.3454(8) 0.9726(4) 0.046(4) Uani 1 1 d G U . . .
H05Q H 0.984077 1.343669 0.933495 0.055 Uiso 1 1 calc R U . . .
C033 C 0.8902(7) 1.3442(8) 1.0011(6) 0.046(4) Uani 1 1 d G U . . .
H033 H 0.849121 1.341613 0.981059 0.056 Uiso 1 1 calc R U . . .
C029 C 0.8708(6) 1.3468(8) 1.0596(6) 0.039(4) Uani 1 1 d G U . . .
H029 H 0.816749 1.345992 1.078683 0.047 Uiso 1 1 calc R U . . .
C01W C 0.5852(8) 1.5608(6) 1.1159(6) 0.032(4) Uani 1 1 d G U . . .
C02W C 0.5608(8) 1.5791(7) 1.0653(5) 0.041(4) Uani 1 1 d G U . . .
H02W H 0.582323 1.559357 1.032832 0.049 Uiso 1 1 calc R U . . .
C56 C 0.5044(9) 1.6270(7) 1.0632(5) 0.050(4) Uani 1 1 d G U . . .
H56 H 0.488074 1.639258 1.029316 0.060 Uiso 1 1 calc R U . . .
C03B C 0.4722(8) 1.6565(6) 1.1117(6) 0.048(4) Uani 1 1 d G U . . .
H03B H 0.434456 1.688532 1.110255 0.057 Uiso 1 1 calc R U . . .
C04V C 0.4966(9) 1.6382(7) 1.1623(5) 0.041(4) Uani 1 1 d G U . . .
H04V H 0.475085 1.657905 1.194710 0.050 Uiso 1 1 calc R U . . .
C03D C 0.5530(8) 1.5903(7) 1.1644(5) 0.037(4) Uani 1 1 d G U . . .
C01Z C 0.8578(8) 1.5445(5) 1.3742(6) 0.034(4) Uani 1 1 d G U . . .
H01Z H 0.843842 1.585690 1.363670 0.041 Uiso 1 1 calc R U . . .
C00Z C 0.8108(6) 1.4940(6) 1.3664(6) 0.031(3) Uani 1 1 d G U . . .
C01D C 0.8317(7) 1.4324(5) 1.3822(6) 0.031(4) Uani 1 1 d G U . . .
H01D H 0.800239 1.398586 1.376971 0.038 Uiso 1 1 calc R U . . .
C01G C 0.8996(8) 1.4213(5) 1.4058(6) 0.034(4) Uani 1 1 d G U . . .
H01G H 0.913591 1.380052 1.416395 0.041 Uiso 1 1 calc R U . . .
C013 C 0.9466(6) 1.4718(6) 1.4137(6) 0.033(3) Uani 1 1 d G U . . .
C01C C 0.9257(7) 1.5334(5) 1.3979(6) 0.034(4) Uani 1 1 d G U . . .
H01C H 0.957196 1.567155 1.403094 0.041 Uiso 1 1 calc DR U . . .
C027 C 1.0389(9) 1.7342(6) 1.3881(7) 0.047(4) Uani 1 1 d G U . . .
H027 H 1.009791 1.770166 1.398335 0.056 Uiso 1 1 calc R U . . .
C056 C 1.0538(10) 1.6886(8) 1.4299(5) 0.054(4) Uani 1 1 d G U . . .
H056 H 1.034633 1.694027 1.468019 0.064 Uiso 1 1 calc R U . . .
C04K C 1.0973(10) 1.6348(7) 1.4146(6) 0.055(4) Uani 1 1 d G U . . .
H04K H 1.107286 1.604246 1.442491 0.066 Uiso 1 1 calc R U . . .
C05G C 1.1260(9) 1.6266(6) 1.3575(7) 0.053(4) Uani 1 1 d G U . . .
H05G H 1.155096 1.590604 1.347279 0.063 Uiso 1 1 calc R U . . .
C04O C 1.1111(9) 1.6722(8) 1.3158(5) 0.049(4) Uani 1 1 d G U . . .
H04O H 1.130254 1.666742 1.277594 0.059 Uiso 1 1 calc R U . . .
C036 C 1.0676(9) 1.7260(7) 1.3311(6) 0.043(4) Uani 1 1 d G U . . .
C02B C 0.1891(8) 1.2050(6) 1.3426(6) 0.036(4) Uani 1 1 d G U . . .
H02B H 0.165964 1.238623 1.324130 0.043 Uiso 1 1 calc R U . . .
C044 C 0.1505(7) 1.1462(7) 1.3537(7) 0.042(4) Uani 1 1 d G U . . .
H044 H 0.101557 1.140457 1.342738 0.050 Uiso 1 1 calc R U . . .
C03S C 0.1851(8) 1.0960(5) 1.3813(7) 0.043(4) Uani 1 1 d G U . . .
H03S H 0.159274 1.056679 1.388721 0.051 Uiso 1 1 calc R U . . .
C03H C 0.2583(8) 1.1047(6) 1.3977(6) 0.043(4) Uani 1 1 d G U . . .
H03H H 0.281398 1.071067 1.416095 0.052 Uiso 1 1 calc R U . . .
C01S C 0.2969(7) 1.1635(7) 1.3865(6) 0.038(4) Uani 1 1 d G U . . .
C02J C 0.2623(8) 1.2137(5) 1.3590(7) 0.040(4) Uani 1 1 d G U . . .
C02M C 0.7979(7) 1.5145(7) 1.0222(5) 0.035(4) Uani 1 1 d G U . . .
H02M H 0.828296 1.536409 1.042213 0.042 Uiso 1 1 calc R U . . .
C032 C 0.8319(6) 1.5004(7) 0.9674(5) 0.038(4) Uani 1 1 d G U . . .
H032 H 0.885021 1.512758 0.950712 0.045 Uiso 1 1 calc R U . . .
C04A C 0.7864(7) 1.4677(7) 0.9375(4) 0.040(4) Uani 1 1 d G U . . .
H04A H 0.809163 1.458177 0.900793 0.048 Uiso 1 1 calc R U . . .
C7 C 0.7070(7) 1.4491(7) 0.9624(5) 0.040(4) Uani 1 1 d G U . . .
H7 H 0.676580 1.427246 0.942373 0.048 Uiso 1 1 calc R U . . .
C02X C 0.6730(6) 1.4633(7) 1.0172(5) 0.036(4) Uani 1 1 d G U . . .
H02X H 0.619854 1.450897 1.033873 0.043 Uiso 1 1 calc R U . . .
C03L C 0.7185(7) 1.4960(7) 1.0471(4) 0.038(4) Uani 1 1 d G U . . .
C03A C 1.0223(13) 1.4602(12) 1.4362(10) 0.047(5) Uani 1 1 d . U . . .
H03A H 1.068145 1.459197 1.405102 0.070 Uiso 1 1 calc R U . . .
H03D H 1.017447 1.420380 1.459261 0.070 Uiso 1 1 calc R U . . .
H03E H 1.029848 1.493490 1.458807 0.070 Uiso 1 1 calc DR U . . .
C03G C 0.2408(8) 1.2646(7) 1.0723(7) 0.047(4) Uani 1 1 d G U . . .
C039 C 0.2969(9) 1.2373(5) 1.1019(7) 0.049(4) Uani 1 1 d G U . . .
H039 H 0.294930 1.193972 1.112501 0.058 Uiso 1 1 calc R U . . .
C020 C 0.3559(8) 1.2747(7) 1.1155(6) 0.046(4) Uani 1 1 d G U . . .
H020 H 0.393448 1.256393 1.135297 0.055 Uiso 1 1 calc R U . . .
C00Y C 0.3588(8) 1.3394(7) 1.0996(7) 0.039(4) Uani 1 1 d G U . . .
C02F C 0.3027(8) 1.3668(5) 1.0701(6) 0.040(4) Uani 1 1 d G U . . .
H02F H 0.304702 1.410109 1.059456 0.048 Uiso 1 1 calc R U . . .
C034 C 0.2437(7) 1.3294(7) 1.0564(6) 0.040(4) Uani 1 1 d G U . . .
H034 H 0.206183 1.347689 1.036659 0.048 Uiso 1 1 calc R U . . .
C03X C 0.8298(10) 1.0658(8) 1.1154(8) 0.069(5) Uani 1 1 d G U . . .
H03X H 0.794673 1.031459 1.128040 0.083 Uiso 1 1 calc R U . . .
C5 C 0.8807(12) 1.0689(8) 1.0619(8) 0.073(5) Uani 1 1 d G U . . .
H5 H 0.879646 1.036557 1.038749 0.088 Uiso 1 1 calc R U . . .
C48 C 0.9331(10) 1.1203(9) 1.0430(6) 0.067(5) Uani 1 1 d G U . . .
H48 H 0.967171 1.122334 1.007188 0.080 Uiso 1 1 calc R U . . .
C24 C 0.9346(10) 1.1686(7) 1.0776(8) 0.059(5) Uani 1 1 d G U . . .
H24 H 0.969725 1.203015 1.064917 0.071 Uiso 1 1 calc R U . . .
C11 C 0.8837(11) 1.1656(8) 1.1311(7) 0.059(5) Uani 1 1 d G U . . .
C87 C 0.8313(10) 1.1142(9) 1.1500(6) 0.061(5) Uani 1 1 d G U . . .
C041 C 0.6194(7) 1.0877(6) 1.4252(6) 0.036(4) Uani 1 1 d G U . . .
C043 C 0.6407(8) 1.0245(6) 1.4228(7) 0.039(4) Uani 1 1 d G U . . .
H043 H 0.610191 0.997459 1.407182 0.046 Uiso 1 1 calc R U . . .
C20 C 0.7075(8) 1.0017(5) 1.4435(7) 0.051(4) Uani 1 1 d G U . . .
H20 H 0.721721 0.959446 1.441884 0.061 Uiso 1 1 calc R U . . .
C05D C 0.7531(7) 1.0422(7) 1.4668(7) 0.048(4) Uani 1 1 d G U . . .
H05D H 0.797798 1.026940 1.480728 0.058 Uiso 1 1 calc R U . . .
C04X C 0.7319(8) 1.1054(6) 1.4693(7) 0.043(4) Uani 1 1 d G U . . .
H04X H 0.762347 1.132448 1.484869 0.052 Uiso 1 1 calc R U . . .
C02P C 0.6650(8) 1.1282(5) 1.4485(7) 0.033(4) Uani 1 1 d G U . . .
H02P H 0.650818 1.170462 1.450167 0.040 Uiso 1 1 calc R U . . .
C049 C 0.3148(8) 1.1101(8) 1.2134(7) 0.058(5) Uani 1 1 d G U . . .
H049 H 0.262334 1.103749 1.234987 0.070 Uiso 1 1 calc R U . . .
C02K C 0.3682(10) 1.1503(8) 1.2300(6) 0.050(4) Uani 1 1 d G U . . .
H02K H 0.351523 1.170853 1.262628 0.060 Uiso 1 1 calc R U . . .
C04D C 0.4466(9) 1.1598(8) 1.1977(8) 0.054(4) Uani 1 1 d G U . . .
C042 C 0.4715(8) 1.1291(9) 1.1489(7) 0.063(5) Uani 1 1 d G U . . .
H042 H 0.523939 1.135446 1.127352 0.076 Uiso 1 1 calc R U . . .
C4 C 0.4181(11) 1.0889(9) 1.1324(7) 0.066(5) Uani 1 1 d G U . . .
H4 H 0.434753 1.068342 1.099710 0.079 Uiso 1 1 calc R U . . .
C60 C 0.3397(10) 1.0794(8) 1.1646(8) 0.064(5) Uani 1 1 d G U . . .
H60 H 0.303950 1.052492 1.153527 0.077 Uiso 1 1 calc R U . . .
C04F C 0.2017(6) 1.2993(6) 1.4591(5) 0.026(3) Uani 1 1 d G U . . .
H04F H 0.160492 1.290449 1.440656 0.031 Uiso 1 1 calc R U . . .
C02Q C 0.1837(5) 1.3047(6) 1.5172(5) 0.031(3) Uani 1 1 d G U . . .
H02Q H 0.130455 1.299482 1.537636 0.038 Uiso 1 1 calc R U . . .
C04B C 0.2453(7) 1.3180(6) 1.5448(4) 0.030(3) Uani 1 1 d G U . . .
H04B H 0.233221 1.321618 1.583691 0.036 Uiso 1 1 calc R U . . .
C023 C 0.3248(6) 1.3258(6) 1.5143(5) 0.027(3) Uani 1 1 d G U . . .
H023 H 0.366024 1.334719 1.532765 0.033 Uiso 1 1 calc R U . . .
C011 C 0.3428(5) 1.3204(6) 1.4562(5) 0.026(3) Uani 1 1 d G U . . .
H011 H 0.396062 1.325686 1.435784 0.032 Uiso 1 1 calc R U . . .
C01H C 0.2813(6) 1.3072(6) 1.4286(4) 0.022(3) Uani 1 1 d G U . . .
C04H C 0.4755(8) 1.0604(6) 1.3167(6) 0.043(4) Uani 1 1 d G U . . .
H04H H 0.500110 1.093846 1.291436 0.052 Uiso 1 1 calc R U . . .
C01T C 0.4820(8) 1.0564(6) 1.3733(6) 0.040(4) Uani 1 1 d G U . . .
C01U C 0.4452(9) 1.0065(7) 1.4111(5) 0.041(4) Uani 1 1 d G U . . .
H01U H 0.449585 1.003808 1.448968 0.049 Uiso 1 1 calc R U . . .
C050 C 0.4019(8) 0.9605(6) 1.3923(6) 0.043(4) Uani 1 1 d G U . . .
H050 H 0.377278 0.927038 1.417639 0.052 Uiso 1 1 calc R U . . .
C79 C 0.3954(8) 0.9644(6) 1.3358(6) 0.043(4) Uani 1 1 d G U . . .
H79 H 0.366387 0.933671 1.323209 0.052 Uiso 1 1 calc R U . . .
C03E C 0.4322(9) 1.0144(7) 1.2980(5) 0.045(4) Uani 1 1 d G U . . .
H03G H 0.427802 1.017075 1.260107 0.054 Uiso 1 1 calc R U . . .
C92 C 0.8301(10) 1.8540(6) 1.3045(9) 0.062(5) Uani 1 1 d G U . . .
H92 H 0.804659 1.892678 1.309906 0.075 Uiso 1 1 calc R U . . .
C89 C 0.7842(7) 1.8002(8) 1.3038(8) 0.060(5) Uani 1 1 d G U . . .
H89 H 0.728060 1.802809 1.308708 0.072 Uiso 1 1 calc R U . . .
C022 C 0.8223(9) 1.7425(7) 1.2958(8) 0.055(4) Uani 1 1 d G U . . .
H022 H 0.791607 1.706439 1.295289 0.065 Uiso 1 1 calc R U . . .
C030 C 0.9063(9) 1.7386(6) 1.2884(8) 0.053(4) Uani 1 1 d G U . . .
H030 H 0.931752 1.699937 1.283069 0.064 Uiso 1 1 calc R U . . .
C03J C 0.9522(7) 1.7924(8) 1.2892(8) 0.058(4) Uani 1 1 d G U . . .
C02T C 0.9141(10) 1.8502(7) 1.2972(9) 0.064(5) Uani 1 1 d G U . . .
H02T H 0.944807 1.886176 1.297685 0.077 Uiso 1 1 calc R U . . .
C69 C 1.1702(12) 1.9214(10) 1.3355(8) 0.076(5) Uani 1 1 d G U . . .
H69 H 1.191123 1.928566 1.366967 0.091 Uiso 1 1 calc R U . . .
C3 C 1.1327(12) 1.8638(8) 1.3335(8) 0.071(5) Uani 1 1 d G U . . .
H3 H 1.128547 1.832559 1.363738 0.085 Uiso 1 1 calc R U . . .
C04N C 1.1013(12) 1.8531(8) 1.2865(9) 0.070(5) Uani 1 1 d G U . . .
C90 C 1.1075(12) 1.8998(10) 1.2413(7) 0.074(5) Uani 1 1 d G U . . .
H90 H 1.086558 1.892633 1.209821 0.088 Uiso 1 1 calc R U . . .
C05C C 1.1450(12) 1.9574(8) 1.2433(8) 0.075(5) Uani 1 1 d G U . . .
H05C H 1.149134 1.988639 1.213049 0.090 Uiso 1 1 calc R U . . .
C04Z C 1.1763(12) 1.9681(7) 1.2903(9) 0.072(5) Uani 1 1 d G U . . .
H04Z H 1.201417 2.006607 1.291622 0.087 Uiso 1 1 calc R U . . .
B56 B 1.0536(17) 1.7851(14) 1.2804(13) 0.047(7) Uani 1 1 d . . . . .
C83 C 0.1729(16) 1.2227(14) 1.0588(12) 0.062(7) Uani 1 1 d . U . . .
H83A H 0.139606 1.204230 1.093706 0.094 Uiso 1 1 calc R U . . .
H83B H 0.197427 1.189788 1.036672 0.094 Uiso 1 1 calc R U . . .
H83C H 0.139994 1.248387 1.037792 0.094 Uiso 1 1 calc R U . . .
C12 C 0.5966(10) 0.9943(10) 1.1895(8) 0.066(5) Uani 1 1 d G U . . .
H12 H 0.561967 0.993850 1.164161 0.080 Uiso 1 1 calc R U . . .
C40 C 0.5977(11) 0.9429(8) 1.2296(9) 0.070(5) Uani 1 1 d G U . . .
H40 H 0.563937 0.908117 1.231064 0.084 Uiso 1 1 calc R U . . .
C6 C 0.6494(12) 0.9435(8) 1.2674(8) 0.071(5) Uani 1 1 d G U . . .
H6 H 0.650225 0.909125 1.294213 0.086 Uiso 1 1 calc R U . . .
C63 C 0.7000(10) 0.9955(9) 1.2651(8) 0.067(5) Uani 1 1 d G U . . .
H63 H 0.734544 0.995866 1.290461 0.081 Uiso 1 1 calc R U . . .
C29 C 0.6988(10) 1.0468(8) 1.2251(9) 0.065(5) Uani 1 1 d G U . . .
C41 C 0.6471(11) 1.0462(8) 1.1872(8) 0.067(5) Uani 1 1 d G U . . .
H41 H 0.646287 1.080592 1.160409 0.081 Uiso 1 1 calc R U . . .
C77 C 1.0912(13) 1.7580(11) 1.1163(8) 0.085(6) Uani 1 1 d G U . . .
H77 H 1.060577 1.757728 1.088494 0.103 Uiso 1 1 calc R U . . .
C53 C 1.0531(9) 1.7654(10) 1.1721(10) 0.077(5) Uani 1 1 d G U . . .
H53 H 0.996990 1.769924 1.181619 0.093 Uiso 1 1 calc R U . . .
C10 C 1.0988(12) 1.7658(10) 1.2137(7) 0.071(5) Uani 1 1 d G U . . .
C49 C 1.1826(12) 1.7590(11) 1.1995(8) 0.077(5) Uani 1 1 d G U . . .
H49 H 1.213158 1.759304 1.227373 0.093 Uiso 1 1 calc R U . . .
C76 C 1.2207(9) 1.7517(11) 1.1437(10) 0.086(6) Uani 1 1 d G U . . .
H76 H 1.276747 1.747107 1.134249 0.103 Uiso 1 1 calc R U . . .
C64 C 1.1750(13) 1.7512(11) 1.1021(7) 0.087(6) Uani 1 1 d G U . . .
H64 H 1.200457 1.746318 1.064808 0.104 Uiso 1 1 calc R U . . .
C36 C 0.7189(17) 1.2231(15) 1.6264(13) 0.070(7) Uani 1 1 d . U . . .
H36A H 0.763262 1.200719 1.605439 0.105 Uiso 1 1 calc R U . . .
H36B H 0.682764 1.193482 1.651991 0.105 Uiso 1 1 calc R U . . .
H36C H 0.739573 1.252580 1.647699 0.105 Uiso 1 1 calc R U . . .
C1 C 0.8358(9) 1.0901(8) 1.2672(7) 0.057(4) Uani 1 1 d G U . . .
C15 C 0.8901(10) 1.0417(8) 1.2527(7) 0.055(4) Uani 1 1 d G U . . .
H15 H 0.888375 1.020556 1.221033 0.066 Uiso 1 1 calc R U . . .
C59 C 0.9469(9) 1.0248(7) 1.2855(8) 0.062(5) Uani 1 1 d G U . . .
H59 H 0.983269 0.992466 1.275844 0.074 Uiso 1 1 calc R U . . .
C22 C 0.9495(9) 1.0564(8) 1.3329(7) 0.059(5) Uani 1 1 d G U . . .
H22 H 0.987554 1.045131 1.354824 0.071 Uiso 1 1 calc R U . . .
C2 C 0.8952(10) 1.1048(8) 1.3473(6) 0.057(4) Uani 1 1 d G U . . .
H2 H 0.896946 1.125887 1.378994 0.069 Uiso 1 1 calc R U . . .
C13 C 0.8384(9) 1.1216(7) 1.3145(8) 0.054(4) Uani 1 1 d G U . . .
H13 H 0.802051 1.153978 1.324184 0.065 Uiso 1 1 calc R U . . .
O1 O 0.8871(8) 1.2133(8) 1.1630(7) 0.045(4) Uani 1 1 d . . . . .
C14 C 0.9758(7) 1.2874(6) 1.1861(7) 0.036(4) Uani 1 1 d G U . . .
C32 C 0.9570(7) 1.2256(7) 1.1788(7) 0.042(4) Uani 1 1 d G U . . .
C03M C 1.0091(9) 1.1768(5) 1.1895(7) 0.045(4) Uani 1 1 d G U . . .
H03M H 0.996580 1.135459 1.184644 0.054 Uiso 1 1 calc R U . . .
C03R C 1.0799(8) 1.1900(6) 1.2074(7) 0.047(4) Uani 1 1 d G U . . .
H03R H 1.114763 1.157351 1.214483 0.057 Uiso 1 1 calc R U . . .
C04U C 1.0986(7) 1.2518(7) 1.2146(7) 0.044(4) Uani 1 1 d G U . . .
H04U H 1.146020 1.260580 1.226549 0.053 Uiso 1 1 calc R U . . .
C02S C 1.0466(8) 1.3005(5) 1.2039(7) 0.039(4) Uani 1 1 d G U . . .
H02S H 1.059094 1.341919 1.208774 0.047 Uiso 1 1 calc R U . . .
S1 S 0.6742(4) 1.2864(3) 1.0465(3) 0.0443(13) Uani 1 1 d . U . . .
C95 C 0.5848(17) 1.0325(9) 0.9943(14) 0.0816(17) Uani 1 1 d D U . . .
H95A H 0.619526 0.997715 1.000996 0.122 Uiso 1 1 calc R U . . .
H95B H 0.577630 1.034839 0.955827 0.122 Uiso 1 1 calc R U . . .
H95C H 0.532965 1.026256 1.019887 0.122 Uiso 1 1 calc DR U . . .
C97 C 0.6203(13) 1.0889(7) 1.0034(10) 0.0816(17) Uani 1 1 d DG U . . .
C82 C 0.6867(12) 1.0981(8) 1.0275(10) 0.0816(17) Uani 1 1 d G U . . .
H82 H 0.720915 1.064550 1.033357 0.098 Uiso 1 1 calc R U . . .
C45 C 0.7021(11) 1.1574(10) 1.0430(10) 0.0816(17) Uani 1 1 d G U . . .
H45 H 0.746574 1.163526 1.059136 0.098 Uiso 1 1 calc R U . . .
C43 C 0.6510(14) 1.2075(7) 1.0343(10) 0.0816(17) Uani 1 1 d G U . . .
C50 C 0.5845(12) 1.1983(8) 1.0101(10) 0.0816(17) Uani 1 1 d G U . . .
H50 H 0.550359 1.231840 1.004323 0.098 Uiso 1 1 calc R U . . .
C96 C 0.5692(11) 1.1390(9) 0.9947(9) 0.0816(17) Uani 1 1 d G U . . .
H96 H 0.524698 1.132865 0.978542 0.098 Uiso 1 1 calc DR U . . .

loop_
_atom_site_aniso_label
_atom_site_aniso_U_11
_atom_site_aniso_U_22
_atom_site_aniso_U_33
_atom_site_aniso_U_23
_atom_site_aniso_U_13
_atom_site_aniso_U_12
Au01 0.0157(3) 0.0386(5) 0.0101(4) -0.0103(3) -0.0011(3) -0.0057(3)
Au02 0.0209(4) 0.0392(5) 0.0088(4) -0.0086(3) -0.0012(3) -0.0073(3)
Au03 0.0165(3) 0.0382(5) 0.0125(4) -0.0079(3) -0.0007(3) -0.0060(3)
Au04 0.0205(4) 0.0384(5) 0.0078(4) -0.0078(3) -0.0003(3) -0.0037(3)
Au05 0.0215(4) 0.0367(5) 0.0092(4) -0.0083(3) -0.0012(3) -0.0062(3)
Au06 0.0167(3) 0.0513(6) 0.0126(4) -0.0119(4) 0.0008(3) -0.0055(4)
Au07 0.0186(4) 0.0395(5) 0.0179(4) -0.0078(4) -0.0043(3) -0.0034(4)
Au08 0.0208(4) 0.0338(5) 0.0235(5) -0.0083(4) -0.0037(3) -0.0050(3)
Au09 0.0215(4) 0.0491(6) 0.0066(4) -0.0078(4) 0.0006(3) -0.0077(4)
Au0A 0.0216(4) 0.0497(6) 0.0088(4) -0.0086(4) -0.0034(3) -0.0073(4)
Au0B 0.0232(4) 0.0558(6) 0.0144(4) -0.0183(4) -0.0015(3) -0.0054(4)
Au0C 0.0248(4) 0.0402(5) 0.0122(4) -0.0084(4) -0.0008(3) -0.0093(4)
Au0D 0.0247(4) 0.0456(6) 0.0234(5) -0.0185(4) -0.0032(3) -0.0088(4)
Au0E 0.0235(4) 0.0428(5) 0.0268(5) -0.0178(4) -0.0020(4) -0.0019(4)
Au0F 0.0255(4) 0.0887(8) 0.0112(4) -0.0137(5) -0.0034(3) -0.0107(5)
P00G 0.022(2) 0.038(3) 0.009(2) -0.006(2) 0.0011(19) -0.002(2)
S00H 0.024(2) 0.039(3) 0.011(2) -0.006(2) -0.0006(18) -0.011(2)
P00I 0.017(2) 0.031(3) 0.018(3) -0.006(2) -0.0042(19) -0.004(2)
S00J 0.027(2) 0.038(3) 0.020(3) -0.009(2) -0.005(2) -0.009(2)
S00K 0.028(2) 0.081(4) 0.011(2) -0.005(3) -0.005(2) -0.019(3)
P00L 0.027(2) 0.033(3) 0.032(3) -0.006(2) -0.008(2) -0.003(2)
P00M 0.023(2) 0.058(4) 0.006(2) -0.003(2) 0.0022(19) -0.006(2)
P00N 0.015(2) 0.064(4) 0.014(3) -0.009(3) 0.000(2) -0.005(2)
P00P 0.031(3) 0.048(4) 0.052(4) -0.029(3) -0.001(3) 0.003(3)
O00Q 0.027(7) 0.028(8) 0.039(9) 0.001(7) -0.012(7) 0.014(6)
O00R 0.035(7) 0.057(10) 0.008(7) -0.010(7) 0.002(6) -0.002(7)
C00T 0.033(6) 0.040(6) 0.029(6) -0.004(5) -0.009(5) -0.009(5)
C01Y 0.034(6) 0.041(6) 0.032(6) -0.003(5) -0.011(5) -0.004(5)
C04E 0.040(6) 0.051(6) 0.045(6) -0.006(6) -0.013(6) -0.004(6)
C03C 0.031(6) 0.045(6) 0.040(6) -0.010(6) -0.015(5) -0.002(5)
C017 0.038(6) 0.043(6) 0.035(6) -0.011(6) -0.005(5) 0.001(6)
C014 0.038(6) 0.040(6) 0.032(6) -0.008(6) -0.006(5) 0.000(5)
C00W 0.029(6) 0.034(6) 0.023(6) -0.004(5) -0.008(5) 0.005(5)
C02D 0.030(6) 0.035(6) 0.025(6) -0.006(5) -0.004(5) -0.004(5)
C058 0.040(6) 0.042(6) 0.034(6) -0.007(6) 0.001(5) -0.013(6)
C05I 0.047(6) 0.048(6) 0.039(6) -0.008(6) -0.001(6) -0.018(6)
C02R 0.047(6) 0.049(6) 0.032(6) -0.007(6) -0.003(5) -0.013(6)
C01V 0.044(6) 0.047(6) 0.031(6) -0.005(6) -0.006(5) -0.003(6)
C00X 0.032(6) 0.043(6) 0.026(6) -0.004(5) -0.002(5) -0.004(5)
C010 0.027(6) 0.044(6) 0.028(6) -0.002(5) -0.007(5) -0.004(5)
C012 0.032(6) 0.046(6) 0.034(6) -0.006(6) -0.005(5) -0.003(5)
C02N 0.036(6) 0.047(6) 0.037(6) -0.006(6) -0.004(5) 0.006(6)
C03O 0.040(6) 0.047(6) 0.037(6) -0.004(6) -0.002(5) 0.004(6)
C01O 0.036(6) 0.042(6) 0.030(6) -0.010(6) -0.005(5) 0.003(5)
C015 0.040(6) 0.048(6) 0.043(6) -0.009(6) -0.007(6) -0.007(6)
C03Q 0.048(6) 0.049(7) 0.051(7) -0.006(6) -0.011(6) -0.003(6)
C05E 0.047(6) 0.050(6) 0.052(6) -0.006(6) -0.015(6) -0.002(6)
C035 0.041(6) 0.043(6) 0.044(6) -0.007(6) -0.012(5) -0.003(6)
C01B 0.033(6) 0.036(6) 0.038(6) -0.008(5) -0.014(5) 0.001(5)
C00V 0.034(6) 0.039(6) 0.036(6) -0.012(6) -0.006(5) 0.001(5)
C019 0.037(6) 0.033(6) 0.026(6) -0.003(5) -0.006(5) -0.008(5)
C028 0.032(6) 0.036(6) 0.029(6) 0.000(5) -0.009(5) 0.005(5)
C02G 0.029(6) 0.031(6) 0.031(6) -0.002(5) -0.004(5) 0.005(5)
C02E 0.043(6) 0.034(6) 0.031(6) -0.006(5) 0.004(5) -0.004(6)
C02A 0.040(6) 0.037(6) 0.026(6) -0.002(5) -0.008(5) -0.005(5)
C016 0.037(6) 0.030(6) 0.024(6) -0.003(5) -0.005(5) -0.004(5)
C01A 0.029(6) 0.046(6) 0.031(6) -0.008(6) -0.005(5) -0.003(5)
C02Y 0.033(6) 0.049(6) 0.037(6) -0.009(6) -0.008(5) -0.002(6)
C051 0.038(6) 0.047(6) 0.040(6) -0.007(6) -0.002(6) 0.001(6)
C04L 0.036(6) 0.046(6) 0.038(6) -0.008(6) -0.004(5) -0.003(6)
C01L 0.034(6) 0.039(6) 0.031(6) -0.008(5) -0.007(5) -0.002(5)
C01I 0.030(6) 0.041(6) 0.029(6) -0.006(5) -0.008(5) -0.001(5)
C01K 0.036(6) 0.042(6) 0.030(6) -0.008(5) -0.008(5) -0.007(5)
C038 0.031(6) 0.044(6) 0.026(6) -0.007(5) -0.003(5) -0.003(6)
C03P 0.037(6) 0.044(6) 0.033(6) -0.010(6) 0.000(5) -0.005(6)
C04G 0.041(6) 0.047(6) 0.037(6) -0.008(6) -0.005(5) -0.010(6)
C03U 0.041(6) 0.045(6) 0.038(6) -0.009(6) -0.001(5) -0.009(6)
C037 0.040(6) 0.045(6) 0.035(6) -0.008(6) -0.005(5) -0.003(6)
C01M 0.028(6) 0.027(6) 0.034(6) 0.000(5) -0.008(5) 0.000(5)
C01R 0.030(6) 0.025(6) 0.031(6) -0.001(5) -0.004(5) -0.001(5)
C025 0.035(6) 0.032(6) 0.034(6) 0.001(5) -0.006(5) -0.005(5)
C02U 0.043(6) 0.036(6) 0.037(6) 0.001(6) -0.008(5) -0.002(6)
C048 0.043(6) 0.036(6) 0.041(6) -0.003(6) -0.013(5) -0.004(6)
C01J 0.033(6) 0.030(6) 0.038(6) -0.001(5) -0.013(5) -0.001(5)
C01N 0.029(6) 0.037(6) 0.026(6) 0.000(5) -0.009(5) 0.002(5)
C00U 0.033(6) 0.041(6) 0.032(6) -0.003(5) 0.000(5) 0.005(5)
C03F 0.036(6) 0.045(6) 0.035(6) -0.002(6) -0.006(5) 0.002(6)
C02L 0.034(6) 0.046(6) 0.036(6) -0.001(6) -0.012(5) 0.002(5)
C04R 0.034(6) 0.040(6) 0.038(6) -0.001(6) -0.013(5) 0.005(5)
C021 0.031(6) 0.040(6) 0.030(6) -0.001(5) -0.011(5) 0.001(5)
C01Q 0.032(6) 0.046(6) 0.034(6) -0.006(6) -0.008(5) 0.005(6)
C03W 0.039(6) 0.056(7) 0.039(6) -0.008(6) -0.009(5) -0.002(6)
C03Y 0.041(6) 0.055(7) 0.037(6) -0.006(6) -0.006(6) 0.000(6)
C05Q 0.043(6) 0.057(7) 0.037(6) -0.006(6) -0.008(6) 0.000(6)
C033 0.045(6) 0.058(7) 0.036(6) -0.007(6) -0.007(6) -0.002(6)
C029 0.032(6) 0.051(6) 0.035(6) -0.013(6) -0.005(5) -0.002(6)
C01W 0.030(6) 0.041(6) 0.026(6) -0.004(5) -0.008(5) -0.005(5)
C02W 0.041(6) 0.049(6) 0.032(6) -0.001(6) -0.006(5) -0.003(6)
C56 0.050(6) 0.056(7) 0.041(7) 0.002(6) -0.005(6) 0.000(6)
C03B 0.048(6) 0.051(7) 0.040(6) 0.002(6) -0.004(6) 0.004(6)
C04V 0.040(6) 0.051(7) 0.033(6) 0.002(6) -0.009(5) -0.001(6)
C03D 0.035(6) 0.049(6) 0.027(6) 0.001(6) -0.009(5) -0.005(6)
C01Z 0.038(6) 0.038(6) 0.027(6) -0.010(5) -0.005(5) -0.005(5)
C00Z 0.033(6) 0.040(6) 0.021(6) -0.008(5) -0.007(5) -0.008(5)
C01D 0.033(6) 0.038(6) 0.024(6) -0.007(5) -0.006(5) -0.004(5)
C01G 0.034(6) 0.040(6) 0.030(6) -0.005(5) -0.008(5) 0.000(5)
C013 0.032(6) 0.038(6) 0.028(6) -0.011(5) -0.003(5) 0.001(5)
C01C 0.033(6) 0.041(6) 0.030(6) -0.012(5) -0.007(5) -0.006(5)
C027 0.044(6) 0.049(7) 0.048(7) -0.008(6) -0.010(6) -0.002(6)
C056 0.051(6) 0.059(7) 0.051(7) -0.008(6) -0.009(6) -0.009(6)
C04K 0.053(7) 0.058(7) 0.053(7) -0.004(6) -0.007(6) -0.012(6)
C05G 0.048(6) 0.053(7) 0.054(7) -0.011(6) 0.000(6) -0.006(6)
C04O 0.042(6) 0.051(7) 0.052(7) -0.012(6) -0.001(6) -0.005(6)
C036 0.037(6) 0.047(7) 0.046(7) -0.009(6) -0.009(6) 0.002(6)
C02B 0.032(6) 0.038(6) 0.039(6) -0.002(6) -0.012(5) -0.007(5)
C044 0.033(6) 0.047(6) 0.049(6) -0.006(6) -0.012(5) -0.014(5)
C03S 0.039(6) 0.041(6) 0.047(7) -0.001(6) -0.007(6) -0.009(6)
C03H 0.041(6) 0.042(6) 0.044(6) -0.005(6) -0.002(6) -0.013(6)
C01S 0.037(6) 0.042(6) 0.035(6) -0.006(6) -0.005(5) -0.014(5)
C02J 0.037(6) 0.043(6) 0.039(6) -0.010(6) -0.003(5) -0.010(6)
C02M 0.031(6) 0.049(6) 0.024(6) -0.007(6) -0.004(5) -0.004(6)
C032 0.032(6) 0.051(7) 0.029(6) -0.005(6) -0.004(5) -0.006(6)
C04A 0.035(6) 0.053(7) 0.031(6) -0.002(6) -0.007(5) -0.006(6)
C7 0.038(6) 0.050(6) 0.032(6) -0.005(6) -0.010(5) -0.004(6)
C02X 0.035(6) 0.044(6) 0.029(6) -0.005(6) -0.007(5) -0.001(6)
C03L 0.036(6) 0.046(6) 0.031(6) -0.006(6) -0.007(5) -0.004(6)
C03A 0.040(9) 0.065(12) 0.033(10) -0.010(9) -0.002(9) -0.009(9)
C03G 0.040(6) 0.058(7) 0.043(6) -0.007(6) -0.012(5) -0.006(6)
C039 0.044(6) 0.061(7) 0.043(6) -0.008(6) -0.012(6) -0.011(6)
C020 0.040(6) 0.059(7) 0.040(6) -0.006(6) -0.012(6) -0.007(6)
C00Y 0.034(6) 0.054(7) 0.033(6) -0.007(6) -0.012(5) -0.004(6)
C02F 0.033(6) 0.054(7) 0.035(6) -0.003(6) -0.011(5) -0.009(6)
C034 0.031(6) 0.056(7) 0.037(6) -0.006(6) -0.014(5) -0.009(6)
C03X 0.067(7) 0.074(7) 0.067(7) -0.022(6) -0.005(6) -0.002(6)
C5 0.073(7) 0.077(7) 0.070(7) -0.023(6) -0.008(6) -0.003(6)
C48 0.067(7) 0.072(7) 0.062(7) -0.020(6) -0.010(6) 0.001(6)
C24 0.058(7) 0.063(7) 0.058(7) -0.017(6) -0.012(6) 0.000(6)
C11 0.056(7) 0.064(7) 0.058(7) -0.016(6) -0.009(6) 0.000(6)
C87 0.056(7) 0.065(7) 0.061(7) -0.018(6) -0.007(6) 0.000(6)
C041 0.028(6) 0.039(6) 0.044(6) -0.007(6) -0.012(5) -0.002(5)
C043 0.033(6) 0.038(6) 0.047(6) -0.004(6) -0.013(5) 0.000(6)
C20 0.045(6) 0.050(7) 0.058(7) -0.004(6) -0.011(6) -0.010(6)
C05D 0.040(6) 0.051(7) 0.057(7) -0.007(6) -0.015(6) -0.012(6)
C04X 0.034(6) 0.044(6) 0.055(7) -0.005(6) -0.015(6) -0.001(6)
C02P 0.026(6) 0.031(6) 0.046(6) -0.004(6) -0.013(5) 0.001(5)
C049 0.059(7) 0.059(7) 0.059(7) -0.014(6) -0.013(6) -0.007(6)
C02K 0.048(6) 0.053(7) 0.051(7) -0.016(6) -0.009(6) -0.006(6)
C04D 0.048(6) 0.061(7) 0.055(7) -0.016(6) -0.009(6) -0.003(6)
C042 0.056(7) 0.071(7) 0.065(7) -0.020(6) -0.011(6) -0.003(6)
C4 0.064(7) 0.068(7) 0.070(7) -0.024(6) -0.015(6) -0.005(6)
C60 0.065(7) 0.065(7) 0.067(7) -0.019(6) -0.016(6) -0.009(6)
C04F 0.023(5) 0.032(6) 0.022(6) -0.003(5) -0.003(5) 0.001(5)
C02Q 0.032(6) 0.032(6) 0.028(6) -0.005(5) 0.000(5) 0.005(5)
C04B 0.036(6) 0.028(6) 0.024(6) -0.008(5) 0.000(5) 0.007(5)
C023 0.029(6) 0.030(6) 0.024(6) -0.007(5) -0.005(5) 0.003(5)
C011 0.025(5) 0.027(6) 0.028(6) -0.005(5) -0.006(5) -0.006(5)
C01H 0.019(5) 0.026(6) 0.022(6) -0.002(5) -0.009(5) -0.001(5)
C04H 0.042(6) 0.043(6) 0.047(7) -0.009(6) -0.011(6) -0.004(6)
C01T 0.036(6) 0.039(6) 0.044(6) -0.005(6) -0.005(6) -0.005(6)
C01U 0.037(6) 0.040(6) 0.045(6) -0.003(6) -0.007(6) 0.000(6)
C050 0.040(6) 0.041(6) 0.049(7) -0.006(6) -0.012(6) 0.002(6)
C79 0.041(6) 0.042(6) 0.047(7) -0.007(6) -0.012(6) -0.004(6)
C03E 0.042(6) 0.047(6) 0.049(7) -0.010(6) -0.012(6) -0.009(6)
C92 0.058(7) 0.061(7) 0.068(7) -0.004(6) -0.013(6) -0.002(6)
C89 0.055(7) 0.060(7) 0.066(7) -0.003(6) -0.016(6) -0.002(6)
C022 0.053(7) 0.054(7) 0.057(7) -0.007(6) -0.012(6) -0.005(6)
C030 0.054(6) 0.053(7) 0.056(7) -0.008(6) -0.016(6) -0.010(6)
C03J 0.056(7) 0.061(7) 0.059(7) -0.010(6) -0.017(6) -0.008(6)
C02T 0.061(7) 0.065(7) 0.067(7) -0.006(6) -0.017(6) -0.004(6)
C69 0.078(7) 0.075(7) 0.075(7) -0.010(6) -0.017(6) -0.009(6)
C3 0.074(7) 0.069(7) 0.072(7) -0.009(6) -0.017(6) -0.005(6)
C04N 0.073(7) 0.068(7) 0.070(7) -0.010(6) -0.016(6) -0.003(6)
C90 0.078(7) 0.070(7) 0.074(7) -0.006(6) -0.020(6) -0.002(6)
C05C 0.079(7) 0.070(7) 0.076(7) -0.005(6) -0.017(6) -0.004(6)
C04Z 0.074(7) 0.067(7) 0.075(7) -0.004(6) -0.016(6) -0.004(6)
B56 0.048(15) 0.048(18) 0.046(18) -0.012(14) -0.008(14) -0.025(14)
C83 0.061(11) 0.073(12) 0.056(12) -0.016(11) -0.014(10) -0.025(10)
C12 0.065(7) 0.066(7) 0.072(7) -0.016(6) -0.018(6) -0.002(6)
C40 0.068(7) 0.067(7) 0.078(7) -0.015(6) -0.017(6) -0.005(6)
C6 0.070(7) 0.065(7) 0.079(7) -0.011(6) -0.013(6) -0.003(6)
C63 0.062(7) 0.066(7) 0.075(7) -0.013(6) -0.012(6) 0.000(6)
C29 0.059(7) 0.066(7) 0.071(7) -0.014(6) -0.015(6) 0.003(6)
C41 0.065(7) 0.068(7) 0.071(7) -0.014(6) -0.015(6) -0.001(6)
C77 0.085(8) 0.088(8) 0.082(8) -0.016(6) -0.012(6) 0.003(6)
C53 0.076(7) 0.081(8) 0.075(8) -0.017(6) -0.012(6) 0.005(6)
C10 0.072(7) 0.073(8) 0.069(8) -0.011(6) -0.014(6) 0.003(6)
C49 0.076(7) 0.081(8) 0.072(8) -0.012(6) -0.007(6) 0.002(6)
C76 0.083(8) 0.090(8) 0.079(8) -0.010(6) -0.007(6) 0.002(6)
C64 0.084(8) 0.092(8) 0.082(8) -0.012(6) -0.010(6) 0.004(6)
C36 0.067(12) 0.076(13) 0.066(12) 0.018(11) -0.023(11) -0.012(11)
C1 0.051(7) 0.054(7) 0.063(7) -0.009(6) -0.007(6) 0.006(6)
C15 0.051(7) 0.052(7) 0.061(7) -0.008(6) -0.009(6) 0.005(6)
C59 0.058(7) 0.057(7) 0.068(7) -0.006(6) -0.009(6) 0.002(6)
C22 0.056(7) 0.058(7) 0.063(7) -0.005(6) -0.015(6) -0.002(6)
C2 0.056(7) 0.056(7) 0.062(7) -0.005(6) -0.015(6) 0.001(6)
C13 0.048(6) 0.052(7) 0.062(7) -0.009(6) -0.012(6) 0.010(6)
O1 0.032(8) 0.067(12) 0.032(9) -0.028(9) 0.009(7) -0.001(8)
C14 0.033(6) 0.045(6) 0.029(6) -0.011(6) -0.004(5) -0.005(6)
C32 0.037(6) 0.049(6) 0.039(6) -0.009(6) -0.004(5) 0.005(6)
C03M 0.038(6) 0.052(7) 0.044(7) -0.010(6) -0.006(6) 0.006(6)
C03R 0.041(6) 0.052(7) 0.048(7) -0.008(6) -0.007(6) 0.007(6)
C04U 0.041(6) 0.048(6) 0.042(6) -0.007(6) -0.006(6) 0.000(6)
C02S 0.035(6) 0.046(6) 0.034(6) -0.010(6) -0.002(5) -0.004(6)
S1 0.0430(15) 0.0483(15) 0.0420(16) -0.0063(10) -0.0091(10) 0.0003(10)
C95 0.091(3) 0.068(2) 0.092(3) -0.034(3) -0.020(3) -0.011(3)
C97 0.091(3) 0.068(2) 0.092(3) -0.034(3) -0.020(3) -0.011(3)
C82 0.091(3) 0.068(2) 0.092(3) -0.034(3) -0.020(3) -0.011(3)
C45 0.091(3) 0.068(2) 0.092(3) -0.034(3) -0.020(3) -0.011(3)
C43 0.091(3) 0.068(2) 0.092(3) -0.034(3) -0.020(3) -0.011(3)
C50 0.091(3) 0.068(2) 0.092(3) -0.034(3) -0.020(3) -0.011(3)
C96 0.091(3) 0.068(2) 0.092(3) -0.034(3) -0.020(3) -0.011(3)

loop_
_atom_type_symbol
_atom_type_description
_atom_type_scat_dispersion_real
_atom_type_scat_dispersion_imag
_atom_type_scat_source
C C 0.0181 0.0091 'International Tables Vol C Tables 4.2.6.8 and 6.1.1.4'
H H 0.0000 0.0000 'International Tables Vol C Tables 4.2.6.8 and 6.1.1.4'
Au Au -4.4197 7.2980 'International Tables Vol C Tables 4.2.6.8 and 6.1.1.4'
B B 0.0090 0.0039 'International Tables Vol C Tables 4.2.6.8 and 6.1.1.4'
O O 0.0492 0.0322 'International Tables Vol C Tables 4.2.6.8 and 6.1.1.4'
P P 0.2955 0.4335 'International Tables Vol C Tables 4.2.6.8 and 6.1.1.4'
S S 0.3331 0.5567 'International Tables Vol C Tables 4.2.6.8 and 6.1.1.4'

loop_
_geom_angle_atom_site_label_1
_geom_angle_atom_site_label_2
_geom_angle_atom_site_label_3
_geom_angle
_geom_angle_site_symmetry_1
_geom_angle_site_symmetry_3
_geom_angle_publ_flag
Au03 Au01 Au02 116.53(4) . . ?
Au03 Au01 Au07 117.16(4) . . ?
Au03 Au01 Au0A 61.84(3) . . ?
Au03 Au01 Au0D 63.59(3) . . ?
Au04 Au01 Au02 63.36(3) . . ?
Au04 Au01 Au03 62.08(3) . . ?
Au04 Au01 Au07 115.20(4) . . ?
Au04 Au01 Au0A 61.93(3) . . ?
Au04 Au01 Au0D 114.60(3) . . ?
Au04 Au01 Au0E 178.45(4) . . ?
Au05 Au01 Au02 66.71(3) . . ?
Au05 Au01 Au03 62.93(3) . . ?
Au05 Au01 Au04 65.36(3) . . ?
Au05 Au01 Au06 116.11(3) . . ?
Au05 Au01 Au07 61.73(3) . . ?
Au05 Au01 Au08 61.30(3) . . ?
Au05 Au01 Au09 118.69(4) . . ?
Au05 Au01 Au0A 115.99(3) . . ?
Au05 Au01 Au0D 115.70(4) . . ?
Au05 Au01 Au0E 113.46(4) . . ?
Au06 Au01 Au02 61.48(3) . . ?
Au06 Au01 Au03 177.85(5) . . ?
Au06 Au01 Au04 115.80(4) . . ?
Au06 Au01 Au07 63.03(3) . . ?
Au06 Au01 Au09 63.36(3) . . ?
Au06 Au01 Au0A 117.85(4) . . ?
Au06 Au01 Au0D 118.33(4) . . ?
Au06 Au01 Au0E 65.52(3) . . ?
Au07 Au01 Au02 63.20(3) . . ?
Au07 Au01 Au0A 177.13(4) . . ?
Au08 Au01 Au02 118.99(4) . . ?
Au08 Au01 Au03 63.55(3) . . ?
Au08 Au01 Au04 115.88(3) . . ?
Au08 Au01 Au06 117.92(4) . . ?
Au08 Au01 Au07 65.42(3) . . ?
Au08 Au01 Au09 178.67(4) . . ?
Au08 Au01 Au0A 115.41(3) . . ?
Au08 Au01 Au0D 64.61(3) . . ?
Au08 Au01 Au0E 62.58(3) . . ?
Au09 Au01 Au02 61.78(3) . . ?
Au09 Au01 Au03 115.18(4) . . ?
Au09 Au01 Au04 63.31(3) . . ?
Au09 Au01 Au07 115.84(3) . . ?
Au09 Au01 Au0A 63.32(3) . . ?
Au09 Au01 Au0D 114.59(4) . . ?
Au09 Au01 Au0E 118.23(4) . . ?
Au0A Au01 Au02 114.54(4) . . ?
Au0B Au01 Au02 115.35(4) . . ?
Au0B Au01 Au03 118.54(3) . . ?
Au0B Au01 Au04 120.12(4) . . ?
Au0B Au01 Au05 174.51(4) . . ?
Au0B Au01 Au06 62.62(3) . . ?
Au0B Au01 Au07 114.14(4) . . ?
Au0B Au01 Au08 114.09(4) . . ?
Au0B Au01 Au09 65.99(3) . . ?
Au0B Au01 Au0A 68.25(3) . . ?
Au0B Au01 Au0D 62.54(3) . . ?
Au0B Au01 Au0E 61.06(3) . . ?
Au0D Au01 Au02 176.25(4) . . ?
Au0D Au01 Au07 120.32(4) . . ?
Au0D Au01 Au0A 61.98(3) . . ?
Au0E Au01 Au02 117.30(3) . . ?
Au0E Au01 Au03 116.59(4) . . ?
Au0E Au01 Au07 64.49(3) . . ?
Au0E Au01 Au0A 118.38(4) . . ?
Au0E Au01 Au0D 64.83(3) . . ?
Au01 Au02 Au04 57.60(3) . . ?
Au01 Au02 Au05 55.75(3) . . ?
Au01 Au02 Au06 58.34(3) . . ?
Au01 Au02 Au07 58.21(3) . . ?
Au01 Au02 Au09 58.21(3) . . ?
Au01 Au02 Au0C 113.94(3) . . ?
Au04 Au02 Au05 59.65(3) . . ?
Au04 Au02 Au07 106.42(3) . . ?
Au06 Au02 Au04 108.24(3) . . ?
Au06 Au02 Au05 104.65(4) . . ?
Au06 Au02 Au07 60.24(3) . . ?
Au06 Au02 Au09 61.02(3) . . ?
Au06 Au02 Au0C 152.55(4) . . ?
Au07 Au02 Au05 56.66(3) . . ?
Au09 Au02 Au04 60.11(3) . . ?
Au09 Au02 Au05 106.41(3) . . ?
Au09 Au02 Au07 108.58(4) . . ?
Au09 Au02 Au0C 141.10(4) . . ?
Au0C Au02 Au04 83.14(3) . . ?
Au0C Au02 Au05 58.80(3) . . ?
Au0C Au02 Au07 92.83(3) . . ?
S00J Au02 Au01 162.00(12) . . ?
S00J Au02 Au04 107.21(12) . . ?
S00J Au02 Au05 109.52(12) . . ?
S00J Au02 Au06 139.65(12) . . ?
S00J Au02 Au07 125.26(12) . . ?
S00J Au02 Au09 125.45(13) . . ?
S00J Au02 Au0C 50.75(12) . . ?
Au01 Au03 Au04 58.81(3) . . ?
Au01 Au03 Au05 58.15(3) . . ?
Au01 Au03 Au08 57.86(3) . . ?
Au01 Au03 Au0A 59.62(3) . . ?
Au01 Au03 Au0D 58.42(3) . . ?
Au04 Au03 Au05 62.52(3) . . ?
Au04 Au03 Au08 108.36(3) . . ?
Au04 Au03 Au0A 60.10(3) . . ?
Au04 Au03 Au0D 107.69(3) . . ?
Au05 Au03 Au08 57.92(3) . . ?
Au05 Au03 Au0D 107.52(3) . . ?
Au08 Au03 Au0D 60.92(3) . . ?
Au0A Au03 Au05 110.04(3) . . ?
Au0A Au03 Au08 108.81(3) . . ?
Au0A Au03 Au0D 59.56(3) . . ?
P00I Au03 Au01 177.63(14) . . ?
P00I Au03 Au04 119.00(13) . . ?
P00I Au03 Au05 120.38(13) . . ?
P00I Au03 Au08 123.37(13) . . ?
P00I Au03 Au0A 120.53(12) . . ?
P00I Au03 Au0D 123.86(13) . . ?
Au01 Au04 Au02 59.04(3) . . ?
Au01 Au04 Au03 59.11(3) . . ?
Au01 Au04 Au05 57.09(3) . . ?
Au01 Au04 Au09 58.19(3) . . ?
Au01 Au04 Au0A 59.72(3) . . ?
Au02 Au04 Au05 62.34(3) . . ?
Au03 Au04 Au02 110.35(4) . . ?
Au03 Au04 Au05 59.19(3) . . ?
Au03 Au04 Au09 108.45(4) . . ?
Au03 Au04 Au0A 60.13(3) . . ?
Au09 Au04 Au02 58.74(3) . . ?
Au09 Au04 Au05 107.45(3) . . ?
Au0A Au04 Au02 109.19(3) . . ?
Au0A Au04 Au05 107.43(4) . . ?
Au0A Au04 Au09 60.85(3) . . ?
P00G Au04 Au01 176.48(13) . . ?
P00G Au04 Au02 118.15(13) . . ?
P00G Au04 Au03 121.96(13) . . ?
P00G Au04 Au05 120.10(12) . . ?
P00G Au04 Au09 122.82(13) . . ?
P00G Au04 Au0A 123.79(12) . . ?
Au01 Au05 Au02 57.55(3) . . ?
Au01 Au05 Au03 58.93(3) . . ?
Au01 Au05 Au04 57.55(3) . . ?
Au01 Au05 Au07 59.93(3) . . ?
Au01 Au05 Au08 59.37(3) . . ?
Au01 Au05 Au0C 114.70(4) . . ?
Au03 Au05 Au02 106.07(3) . . ?
Au03 Au05 Au04 58.29(3) . . ?
Au03 Au05 Au0C 136.70(4) . . ?
Au04 Au05 Au02 58.01(3) . . ?
Au07 Au05 Au02 59.55(3) . . ?
Au07 Au05 Au03 112.13(3) . . ?
Au07 Au05 Au04 107.45(3) . . ?
Au07 Au05 Au0C 94.06(3) . . ?
Au08 Au05 Au02 109.54(3) . . ?
Au08 Au05 Au03 61.51(3) . . ?
Au08 Au05 Au04 107.85(3) . . ?
Au08 Au05 Au07 64.09(3) . . ?
Au08 Au05 Au0C 157.74(4) . . ?
Au0C Au05 Au02 57.77(3) . . ?
Au0C Au05 Au04 81.71(3) . . ?
S00H Au05 Au01 164.73(13) . . ?
S00H Au05 Au02 108.20(12) . . ?
S00H Au05 Au03 127.02(11) . . ?
S00H Au05 Au04 111.58(13) . . ?
S00H Au05 Au07 119.82(11) . . ?
S00H Au05 Au08 135.59(13) . . ?
S00H Au05 Au0C 50.53(12) . . ?
Au01 Au06 Au02 60.18(3) . . ?
Au01 Au06 Au07 59.19(3) . . ?
Au01 Au06 Au09 58.33(3) . . ?
Au01 Au06 Au0B 58.61(3) . . ?
Au01 Au06 Au0E 57.44(3) . . ?
Au02 Au06 Au07 61.46(3) . . ?
Au02 Au06 Au09 59.71(3) . . ?
Au02 Au06 Au0B 110.84(3) . . ?
Au02 Au06 Au0E 109.42(3) . . ?
Au07 Au06 Au0E 60.50(3) . . ?
Au09 Au06 Au07 108.51(3) . . ?
Au09 Au06 Au0E 107.35(3) . . ?
Au0B Au06 Au07 107.78(4) . . ?
Au0B Au06 Au09 62.79(3) . . ?
Au0B Au06 Au0E 57.21(3) . . ?
P00N Au06 Au01 178.18(17) . . ?
P00N Au06 Au02 121.36(16) . . ?
P00N Au06 Au07 120.33(13) . . ?
P00N Au06 Au09 123.09(15) . . ?
P00N Au06 Au0B 120.64(14) . . ?
P00N Au06 Au0E 120.74(16) . . ?
Au01 Au07 Au02 58.59(3) . . ?
Au01 Au07 Au05 58.34(3) . . ?
Au01 Au07 Au06 57.79(3) . . ?
Au01 Au07 Au08 56.57(3) . . ?
Au01 Au07 Au0E 57.28(3) . . ?
Au02 Au07 Au08 107.62(3) . . ?
Au02 Au07 Au0E 107.47(3) . . ?
Au05 Au07 Au02 63.79(3) . . ?
Au05 Au07 Au06 108.73(3) . . ?
Au05 Au07 Au08 57.29(3) . . ?
Au05 Au07 Au0E 104.99(3) . . ?
Au06 Au07 Au02 58.29(3) . . ?
Au06 Au07 Au08 106.17(3) . . ?
Au06 Au07 Au0E 61.19(3) . . ?
Au0E Au07 Au08 57.41(3) . . ?
C014 Au07 Au01 171.5(4) . . ?
C014 Au07 Au02 114.9(4) . . ?
C014 Au07 Au05 125.4(4) . . ?
C014 Au07 Au06 114.6(4) . . ?
C014 Au07 Au08 131.9(4) . . ?
C014 Au07 Au0E 124.1(4) . . ?
Au01 Au08 Au03 58.59(3) . . ?
Au01 Au08 Au05 59.33(3) . . ?
Au01 Au08 Au07 58.02(3) . . ?
Au01 Au08 Au0D 58.27(3) . . ?
Au01 Au08 Au0E 58.98(3) . . ?
Au03 Au08 Au07 107.13(4) . . ?
Au03 Au08 Au0D 59.87(3) . . ?
Au05 Au08 Au03 60.57(3) . . ?
Au05 Au08 Au07 58.62(3) . . ?
Au05 Au08 Au0D 108.79(4) . . ?
Au05 Au08 Au0E 108.87(4) . . ?
Au0D Au08 Au07 108.74(3) . . ?
Au0E Au08 Au03 109.40(4) . . ?
Au0E Au08 Au07 60.77(3) . . ?
Au0E Au08 Au0D 61.44(3) . . ?
P00L Au08 Au01 178.05(14) . . ?
P00L Au08 Au03 120.22(13) . . ?
P00L Au08 Au05 121.77(15) . . ?
P00L Au08 Au07 123.87(13) . . ?
P00L Au08 Au0D 119.89(14) . . ?
P00L Au08 Au0E 121.08(14) . . ?
Au01 Au09 Au02 60.01(3) . . ?
Au01 Au09 Au04 58.50(3) . . ?
Au01 Au09 Au06 58.31(3) . . ?
Au01 Au09 Au0A 59.16(3) . . ?
Au01 Au09 Au0B 56.92(3) . . ?
Au02 Au09 Au04 61.15(3) . . ?
Au02 Au09 Au06 59.27(3) . . ?
Au02 Au09 Au0A 109.68(3) . . ?
Au02 Au09 Au0B 106.66(4) . . ?
Au04 Au09 Au0A 59.04(3) . . ?
Au04 Au09 Au0B 108.30(4) . . ?
Au06 Au09 Au04 107.69(3) . . ?
Au06 Au09 Au0A 110.02(4) . . ?
Au06 Au09 Au0B 58.06(3) . . ?
Au0A Au09 Au0B 63.56(3) . . ?
P00M Au09 Au01 178.10(14) . . ?
P00M Au09 Au02 119.50(14) . . ?
P00M Au09 Au04 119.60(14) . . ?
P00M Au09 Au06 123.26(13) . . ?
P00M Au09 Au0A 120.08(13) . . ?
P00M Au09 Au0B 124.61(14) . . ?
Au01 Au0A Au03 58.54(3) . . ?
Au01 Au0A Au04 58.35(3) . . ?
Au01 Au0A Au09 57.52(3) . . ?
Au01 Au0A Au0B 55.04(3) . . ?
Au01 Au0A Au0D 58.70(3) . . ?
Au01 Au0A Au0F 111.81(4) . . ?
Au03 Au0A Au09 107.57(3) . . ?
Au03 Au0A Au0B 104.96(3) . . ?
Au03 Au0A Au0D 61.31(3) . . ?
Au03 Au0A Au0F 151.16(5) . . ?
Au04 Au0A Au03 59.76(3) . . ?
Au04 Au0A Au09 60.11(3) . . ?
Au04 Au0A Au0B 105.97(3) . . ?
Au04 Au0A Au0D 108.81(3) . . ?
Au04 Au0A Au0F 142.31(4) . . ?
Au09 Au0A Au0B 59.47(3) . . ?
Au0D Au0A Au09 107.10(3) . . ?
Au0D Au0A Au0B 57.12(3) . . ?
Au0D Au0A Au0F 90.15(4) . . ?
Au0F Au0A Au09 83.55(3) . . ?
Au0F Au0A Au0B 57.11(3) . . ?
S00K Au0A Au01 159.41(12) . . ?
S00K Au0A Au03 141.98(12) . . ?
S00K Au0A Au04 127.23(16) . . ?
S00K Au0A Au09 105.97(13) . . ?
S00K Au0A Au0B 107.17(14) . . ?
S00K Au0A Au0D 123.55(16) . . ?
S00K Au0A Au0F 50.24(14) . . ?
Au01 Au0B Au06 58.78(3) . . ?
Au01 Au0B Au09 57.09(3) . . ?
Au01 Au0B Au0A 56.70(3) . . ?
Au01 Au0B Au0D 59.35(3) . . ?
Au01 Au0B Au0E 59.78(3) . . ?
Au01 Au0B Au0F 114.28(4) . . ?
Au06 Au0B Au09 59.15(3) . . ?
Au06 Au0B Au0A 105.54(3) . . ?
Au06 Au0B Au0D 112.14(4) . . ?
Au06 Au0B Au0F 138.85(5) . . ?
Au09 Au0B Au0A 56.98(3) . . ?
Au0D Au0B Au09 105.13(3) . . ?
Au0D Au0B Au0A 57.28(3) . . ?
Au0D Au0B Au0F 90.79(3) . . ?
Au0E Au0B Au06 63.69(3) . . ?
Au0E Au0B Au09 109.54(4) . . ?
Au0E Au0B Au0A 107.78(3) . . ?
Au0E Au0B Au0D 63.25(3) . . ?
Au0E Au0B Au0F 153.15(4) . . ?
Au0F Au0B Au09 82.61(4) . . ?
Au0F Au0B Au0A 57.94(3) . . ?
S1 Au0B Au01 164.47(15) . . ?
S1 Au0B Au06 128.30(15) . . ?
S1 Au0B Au09 112.36(16) . . ?
S1 Au0B Au0A 108.50(14) . . ?
S1 Au0B Au0D 118.81(15) . . ?
S1 Au0B Au0E 134.89(15) . . ?
S1 Au0B Au0F 50.60(14) . . ?
Au02 Au0C Au05 63.42(3) . . ?
S00H Au0C Au02 116.08(13) . . ?
S00H Au0C Au05 52.78(12) . . ?
S00H Au0C S00J 170.74(18) . . ?
S00J Au0C Au02 54.71(13) . . ?
S00J Au0C Au05 118.09(13) . . ?
Au01 Au0D Au03 57.99(3) . . ?
Au01 Au0D Au08 57.12(3) . . ?
Au01 Au0D Au0A 59.32(3) . . ?
Au01 Au0D Au0B 58.11(3) . . ?
Au01 Au0D Au0E 57.27(3) . . ?
Au03 Au0D Au08 59.21(3) . . ?
Au03 Au0D Au0E 105.88(3) . . ?
Au08 Au0D Au0E 57.73(3) . . ?
Au0A Au0D Au03 59.13(3) . . ?
Au0A Au0D Au08 107.09(4) . . ?
Au0A Au0D Au0E 109.60(4) . . ?
Au0B Au0D Au03 109.79(4) . . ?
Au0B Au0D Au08 104.61(3) . . ?
Au0B Au0D Au0A 65.60(3) . . ?
Au0B Au0D Au0E 57.21(3) . . ?
C04D Au0D Au01 170.8(5) . . ?
C04D Au0D Au03 114.3(5) . . ?
C04D Au0D Au08 125.0(5) . . ?
C04D Au0D Au0A 113.1(5) . . ?
C04D Au0D Au0B 125.3(5) . . ?
C04D Au0D Au0E 131.9(5) . . ?
Au01 Au0E Au06 57.04(3) . . ?
Au01 Au0E Au07 58.23(3) . . ?
Au01 Au0E Au08 58.44(3) . . ?
Au01 Au0E Au0B 59.17(3) . . ?
Au01 Au0E Au0D 57.89(3) . . ?
Au07 Au0E Au06 58.31(3) . . ?
Au07 Au0E Au0D 109.08(3) . . ?
Au08 Au0E Au06 107.37(4) . . ?
Au08 Au0E Au07 61.81(3) . . ?
Au08 Au0E Au0D 60.83(3) . . ?
Au0B Au0E Au06 59.10(3) . . ?
Au0B Au0E Au07 107.51(4) . . ?
Au0B Au0E Au08 109.04(4) . . ?
Au0B Au0E Au0D 59.54(3) . . ?
Au0D Au0E Au06 105.80(4) . . ?
P00P Au0E Au01 177.81(19) . . ?
P00P Au0E Au06 124.19(16) . . ?
P00P Au0E Au07 120.48(17) . . ?
P00P Au0E Au08 119.50(18) . . ?
P00P Au0E Au0B 122.93(19) . . ?
P00P Au0E Au0D 122.19(16) . . ?
Au0B Au0F Au0A 64.95(3) . . ?
S00K Au0F Au0A 54.46(13) . . ?
S00K Au0F Au0B 119.20(13) . . ?
S1 Au0F Au0A 119.02(16) . . ?
S1 Au0F Au0B 54.12(16) . . ?
S1 Au0F S00K 173.0(2) . . ?
C00W P00G Au04 115.9(5) . . ?
C00X P00G Au04 114.9(5) . . ?
C00X P00G C00W 101.9(7) . . ?
C00X P00G C019 104.3(6) . . ?
C019 P00G Au04 113.1(5) . . ?
C019 P00G C00W 105.4(7) . . ?
Au0C S00H Au05 76.68(14) . . ?
C00V S00H Au05 108.9(5) . . ?
C00V S00H Au0C 106.1(5) . . ?
C01N P00I Au03 107.6(5) . . ?
C02J P00I Au03 117.1(5) . . ?
C02J P00I C01N 103.7(7) . . ?
C02J P00I C01H 100.5(7) . . ?
C01H P00I Au03 118.4(4) . . ?
C01H P00I C01N 108.3(6) . . ?
Au0C S00J Au02 74.53(15) . . ?
C00Z S00J Au02 110.4(5) . . ?
C00Z S00J Au0C 97.9(5) . . ?
Au0F S00K Au0A 75.30(17) . . ?
C00Y S00K Au0A 113.1(5) . . ?
C00Y S00K Au0F 100.8(6) . . ?
C01M P00L Au08 114.0(5) . . ?
C01M P00L C041 102.9(7) . . ?
C041 P00L Au08 111.6(5) . . ?
C01T P00L Au08 118.5(5) . . ?
C01T P00L C01M 101.0(7) . . ?
C01T P00L C041 107.3(7) . . ?
C038 P00M Au09 115.5(5) . . ?
C038 P00M C03L 104.2(7) . . ?
C01W P00M Au09 115.2(5) . . ?
C01W P00M C038 100.7(7) . . ?
C01W P00M C03L 105.4(7) . . ?
C03L P00M Au09 114.2(6) . . ?
C01A P00N Au06 111.2(5) . . ?
C01A P00N C01Q 106.0(7) . . ?
C01A P00N C14 105.0(7) . . ?
C01Q P00N Au06 116.5(5) . . ?
C01Q P00N C14 100.1(7) . . ?
C14 P00N Au06 116.6(5) . . ?
C87 P00P Au0E 114.4(7) . . ?
C29 P00P Au0E 112.0(7) . . ?
C29 P00P C87 102.7(9) . . ?
C1 P00P Au0E 118.0(6) . . ?
C1 P00P C87 102.5(9) . . ?
C1 P00P C29 105.7(9) . . ?
C01R O00Q C01S 123.6(13) . . ?
C03D O00R C02D 117.9(14) . . ?
C01Y C00T H00T 120.0 . . ?
C01Y C00T C014 120.0 . . ?
C014 C00T H00T 120.0 . . ?
C00T C01Y H01Y 120.0 . . ?
C00T C01Y C04E 120.0 . . ?
C04E C01Y H01Y 120.0 . . ?
C01Y C04E H04E 120.0 . . ?
C03C C04E C01Y 120.0 . . ?
C03C C04E H04E 120.0 . . ?
C04E C03C H03C 120.0 . . ?
C04E C03C C017 120.0 . . ?
C017 C03C H03C 120.0 . . ?
C03C C017 H017 120.0 . . ?
C014 C017 C03C 120.0 . . ?
C014 C017 H017 120.0 . . ?
C00T C014 Au07 121.0(7) . . ?
C017 C014 Au07 119.0(7) . . ?
C017 C014 C00T 120.0 . . ?
C02D C00W P00G 115.4(7) . . ?
C02D C00W C01V 120.0 . . ?
C01V C00W P00G 124.6(7) . . ?
C00W C02D O00R 119.4(10) . . ?
C058 C02D O00R 120.5(10) . . ?
C058 C02D C00W 120.0 . . ?
C02D C058 H058 120.0 . . ?
C02D C058 C05I 120.0 . . ?
C05I C058 H058 120.0 . . ?
C058 C05I H05I 120.0 . . ?
C02R C05I C058 120.0 . . ?
C02R C05I H05I 120.0 . . ?
C05I C02R H02R 120.0 . . ?
C05I C02R C01V 120.0 . . ?
C01V C02R H02R 120.0 . . ?
C00W C01V H01V 120.0 . . ?
C02R C01V C00W 120.0 . . ?
C02R C01V H01V 120.0 . . ?
C010 C00X P00G 120.4(8) . . ?
C010 C00X C01O 120.0 . . ?
C01O C00X P00G 119.6(8) . . ?
C00X C010 H010 120.0 . . ?
C012 C010 C00X 120.0 . . ?
C012 C010 H010 120.0 . . ?
C010 C012 H012 120.0 . . ?
C02N C012 C010 120.0 . . ?
C02N C012 H012 120.0 . . ?
C012 C02N H02N 120.0 . . ?
C03O C02N C012 120.0 . . ?
C03O C02N H02N 120.0 . . ?
C02N C03O H03O 120.0 . . ?
C02N C03O C01O 120.0 . . ?
C01O C03O H03O 120.0 . . ?
C00X C01O H01O 120.0 . . ?
C03O C01O C00X 120.0 . . ?
C03O C01O H01O 120.0 . . ?
C03Q C015 H015 120.0 . . ?
C03Q C015 C00V 120.0 . . ?
C00V C015 H015 120.0 . . ?
C015 C03Q H03Q 120.0 . . ?
C05E C03Q C015 120.0 . . ?
C05E C03Q H03Q 120.0 . . ?
C03Q C05E C035 120.0 . . ?
C03Q C05E C36 123.9(15) . . ?
C035 C05E C36 116.1(15) . . ?
C05E C035 H035 120.0 . . ?
C05E C035 C01B 120.0 . . ?
C01B C035 H035 120.0 . . ?
C035 C01B H01B 120.0 . . ?
C035 C01B C00V 120.0 . . ?
C00V C01B H01B 120.0 . . ?
C015 C00V S00H 115.8(8) . . ?
C01B C00V S00H 123.9(8) . . ?
C01B C00V C015 120.0 . . ?
C028 C019 P00G 122.3(7) . . ?
C028 C019 C016 120.0 . . ?
C016 C019 P00G 117.6(7) . . ?
C019 C028 H028 120.0 . . ?
C02G C028 C019 120.0 . . ?
C02G C028 H028 120.0 . . ?
C028 C02G H02G 120.0 . . ?
C028 C02G C02E 120.0 . . ?
C02E C02G H02G 120.0 . . ?
C02G C02E H02E 120.0 . . ?
C02A C02E C02G 120.0 . . ?
C02A C02E H02E 120.0 . . ?
C02E C02A H02A 120.0 . . ?
C02E C02A C016 120.0 . . ?
C016 C02A H02A 120.0 . . ?
C019 C016 H016 120.0 . . ?
C02A C016 C019 120.0 . . ?
C02A C016 H016 120.0 . . ?
C02Y C01A P00N 122.1(8) . . ?
C02Y C01A C01I 120.0 . . ?
C01I C01A P00N 117.9(8) . . ?
C01A C02Y H02Y 120.0 . . ?
C051 C02Y C01A 120.0 . . ?
C051 C02Y H02Y 120.0 . . ?
C02Y C051 H051 120.0 . . ?
C02Y C051 C04L 120.0 . . ?
C04L C051 H051 120.0 . . ?
C051 C04L H04L 120.0 . . ?
C051 C04L C01L 120.0 . . ?
C01L C04L H04L 120.0 . . ?
C04L C01L H01L 120.0 . . ?
C01I C01L C04L 120.0 . . ?
C01I C01L H01L 120.0 . . ?
C01A C01I H01I 120.0 . . ?
C01L C01I C01A 120.0 . . ?
C01L C01I H01I 120.0 . . ?
C038 C01K H01K 120.0 . . ?
C038 C01K C037 120.0 . . ?
C037 C01K H01K 120.0 . . ?
C01K C038 P00M 121.4(8) . . ?
C01K C038 C03P 120.0 . . ?
C03P C038 P00M 118.6(8) . . ?
C038 C03P H03P 120.0 . . ?
C04G C03P C038 120.0 . . ?
C04G C03P H03P 120.0 . . ?
C03P C04G H04G 120.0 . . ?
C03U C04G C03P 120.0 . . ?
C03U C04G H04G 120.0 . . ?
C04G C03U H03U 120.0 . . ?
C04G C03U C037 120.0 . . ?
C037 C03U H03U 120.0 . . ?
C01K C037 H037 120.0 . . ?
C03U C037 C01K 120.0 . . ?
C03U C037 H037 120.0 . . ?
C01R C01M P00L 116.2(7) . . ?
C01R C01M C01J 120.0 . . ?
C01J C01M P00L 123.8(7) . . ?
O00Q C01R C01M 118.1(10) . . ?
O00Q C01R C025 121.7(10) . . ?
C01M C01R C025 120.0 . . ?
C01R C025 H025 120.0 . . ?
C01R C025 C02U 120.0 . . ?
C02U C025 H025 120.0 . . ?
C025 C02U H02U 120.0 . . ?
C048 C02U C025 120.0 . . ?
C048 C02U H02U 120.0 . . ?
C02U C048 H048 120.0 . . ?
C02U C048 C01J 120.0 . . ?
C01J C048 H048 120.0 . . ?
C01M C01J H01J 120.0 . . ?
C048 C01J C01M 120.0 . . ?
C048 C01J H01J 120.0 . . ?
C00U C01N P00I 118.0(7) . . ?
C00U C01N C021 120.0 . . ?
C021 C01N P00I 122.0(7) . . ?
C01N C00U H00U 120.0 . . ?
C03F C00U C01N 120.0 . . ?
C03F C00U H00U 120.0 . . ?
C00U C03F H03F 120.0 . . ?
C02L C03F C00U 120.0 . . ?
C02L C03F H03F 120.0 . . ?
C03F C02L H02L 120.0 . . ?
C03F C02L C04R 120.0 . . ?
C04R C02L H02L 120.0 . . ?
C02L C04R H04R 120.0 . . ?
C021 C04R C02L 120.0 . . ?
C021 C04R H04R 120.0 . . ?
C01N C021 H021 120.0 . . ?
C04R C021 C01N 120.0 . . ?
C04R C021 H021 120.0 . . ?
C03W C01Q P00N 120.4(8) . . ?
C03W C01Q C029 120.0 . . ?
C029 C01Q P00N 119.5(8) . . ?
C01Q C03W H03W 120.0 . . ?
C03Y C03W C01Q 120.0 . . ?
C03Y C03W H03W 120.0 . . ?
C03W C03Y H03Y 120.0 . . ?
C03W C03Y C05Q 120.0 . . ?
C05Q C03Y H03Y 120.0 . . ?
C03Y C05Q H05Q 120.0 . . ?
C033 C05Q C03Y 120.0 . . ?
C033 C05Q H05Q 120.0 . . ?
C05Q C033 H033 120.0 . . ?
C05Q C033 C029 120.0 . . ?
C029 C033 H033 120.0 . . ?
C01Q C029 H029 120.0 . . ?
C033 C029 C01Q 120.0 . . ?
C033 C029 H029 120.0 . . ?
C02W C01W P00M 123.8(8) . . ?
C02W C01W C03D 120.0 . . ?
C03D C01W P00M 115.0(8) . . ?
C01W C02W H02W 120.0 . . ?
C01W C02W C56 120.0 . . ?
C56 C02W H02W 120.0 . . ?
C02W C56 H56 120.0 . . ?
C03B C56 C02W 120.0 . . ?
C03B C56 H56 120.0 . . ?
C56 C03B H03B 120.0 . . ?
C56 C03B C04V 120.0 . . ?
C04V C03B H03B 120.0 . . ?
C03B C04V H04V 120.0 . . ?
C03D C04V C03B 120.0 . . ?
C03D C04V H04V 120.0 . . ?
O00R C03D C01W 115.9(11) . . ?
O00R C03D C04V 123.6(11) . . ?
C04V C03D C01W 120.0 . . ?
C00Z C01Z H01Z 120.0 . . ?
C00Z C01Z C01C 120.0 . . ?
C01C C01Z H01Z 120.0 . . ?
C01Z C00Z S00J 120.3(7) . . ?
C01D C00Z S00J 119.7(7) . . ?
C01D C00Z C01Z 120.0 . . ?
C00Z C01D H01D 120.0 . . ?
C01G C01D C00Z 120.0 . . ?
C01G C01D H01D 120.0 . . ?
C01D C01G H01G 120.0 . . ?
C01D C01G C013 120.0 . . ?
C013 C01G H01G 120.0 . . ?
C01G C013 C03A 120.4(13) . . ?
C01C C013 C01G 120.0 . . ?
C01C C013 C03A 119.5(13) . . ?
C01Z C01C H01C 120.0 . . ?
C013 C01C C01Z 120.0 . . ?
C013 C01C H01C 120.0 . . ?
C056 C027 H027 120.0 . . ?
C056 C027 C036 120.0 . . ?
C036 C027 H027 120.0 . . ?
C027 C056 H056 120.0 . . ?
C027 C056 C04K 120.0 . . ?
C04K C056 H056 120.0 . . ?
C056 C04K H04K 120.0 . . ?
C05G C04K C056 120.0 . . ?
C05G C04K H04K 120.0 . . ?
C04K C05G H05G 120.0 . . ?
C04O C05G C04K 120.0 . . ?
C04O C05G H05G 120.0 . . ?
C05G C04O H04O 120.0 . . ?
C05G C04O C036 120.0 . . ?
C036 C04O H04O 120.0 . . ?
C027 C036 B56 119.1(14) . . ?
C04O C036 C027 120.0 . . ?
C04O C036 B56 120.8(14) . . ?
C044 C02B H02B 120.0 . . ?
C044 C02B C02J 120.0 . . ?
C02J C02B H02B 120.0 . . ?
C02B C044 H044 120.0 . . ?
C03S C044 C02B 120.0 . . ?
C03S C044 H044 120.0 . . ?
C044 C03S H03S 120.0 . . ?
C044 C03S C03H 120.0 . . ?
C03H C03S H03S 120.0 . . ?
C03S C03H H03H 120.0 . . ?
C03S C03H C01S 120.0 . . ?
C01S C03H H03H 120.0 . . ?
O00Q C01S C03H 118.8(11) . . ?
O00Q C01S C02J 121.2(11) . . ?
C02J C01S C03H 120.0 . . ?
C02B C02J P00I 123.4(8) . . ?
C01S C02J P00I 116.1(8) . . ?
C01S C02J C02B 120.0 . . ?
C032 C02M H02M 120.0 . . ?
C032 C02M C03L 120.0 . . ?
C03L C02M H02M 120.0 . . ?
C02M C032 H032 120.0 . . ?
C02M C032 C04A 120.0 . . ?
C04A C032 H032 120.0 . . ?
C032 C04A H04A 120.0 . . ?
C7 C04A C032 120.0 . . ?
C7 C04A H04A 120.0 . . ?
C04A C7 H7 120.0 . . ?
C02X C7 C04A 120.0 . . ?
C02X C7 H7 120.0 . . ?
C7 C02X H02X 120.0 . . ?
C7 C02X C03L 120.0 . . ?
C03L C02X H02X 120.0 . . ?
C02M C03L P00M 121.3(7) . . ?
C02X C03L P00M 118.6(7) . . ?
C02X C03L C02M 120.0 . . ?
C013 C03A H03A 109.5 . . ?
C013 C03A H03D 109.5 . . ?
C013 C03A H03E 109.5 . . ?
H03A C03A H03D 109.5 . . ?
H03A C03A H03E 109.5 . . ?
H03D C03A H03E 109.5 . . ?
C039 C03G C034 120.0 . . ?
C039 C03G C83 119.7(15) . . ?
C034 C03G C83 120.2(15) . . ?
C03G C039 H039 120.0 . . ?
C03G C039 C020 120.0 . . ?
C020 C039 H039 120.0 . . ?
C039 C020 H020 120.0 . . ?
C039 C020 C00Y 120.0 . . ?
C00Y C020 H020 120.0 . . ?
C020 C00Y S00K 123.1(8) . . ?
C02F C00Y S00K 116.8(8) . . ?
C02F C00Y C020 120.0 . . ?
C00Y C02F H02F 120.0 . . ?
C034 C02F C00Y 120.0 . . ?
C034 C02F H02F 120.0 . . ?
C03G C034 H034 120.0 . . ?
C02F C034 C03G 120.0 . . ?
C02F C034 H034 120.0 . . ?
C5 C03X H03X 120.0 . . ?
C5 C03X C87 120.0 . . ?
C87 C03X H03X 120.0 . . ?
C03X C5 H5 120.0 . . ?
C03X C5 C48 120.0 . . ?
C48 C5 H5 120.0 . . ?
C5 C48 H48 120.0 . . ?
C24 C48 C5 120.0 . . ?
C24 C48 H48 120.0 . . ?
C48 C24 H24 120.0 . . ?
C48 C24 C11 120.0 . . ?
C11 C24 H24 120.0 . . ?
C24 C11 C87 120.0 . . ?
O1 C11 C24 118.0(14) . . ?
O1 C11 C87 122.0(14) . . ?
C03X C87 P00P 123.2(11) . . ?
C11 C87 P00P 116.8(11) . . ?
C11 C87 C03X 120.0 . . ?
C043 C041 P00L 122.1(8) . . ?
C043 C041 C02P 120.0 . . ?
C02P C041 P00L 117.9(8) . . ?
C041 C043 H043 120.0 . . ?
C041 C043 C20 120.0 . . ?
C20 C043 H043 120.0 . . ?
C043 C20 H20 120.0 . . ?
C05D C20 C043 120.0 . . ?
C05D C20 H20 120.0 . . ?
C20 C05D H05D 120.0 . . ?
C20 C05D C04X 120.0 . . ?
C04X C05D H05D 120.0 . . ?
C05D C04X H04X 120.0 . . ?
C02P C04X C05D 120.0 . . ?
C02P C04X H04X 120.0 . . ?
C041 C02P H02P 120.0 . . ?
C04X C02P C041 120.0 . . ?
C04X C02P H02P 120.0 . . ?
C02K C049 H049 120.0 . . ?
C02K C049 C60 120.0 . . ?
C60 C049 H049 120.0 . . ?
C049 C02K H02K 120.0 . . ?
C049 C02K C04D 120.0 . . ?
C04D C02K H02K 120.0 . . ?
C02K C04D Au0D 119.4(9) . . ?
C02K C04D C042 120.0 . . ?
C042 C04D Au0D 120.6(9) . . ?
C04D C042 H042 120.0 . . ?
C04D C042 C4 120.0 . . ?
C4 C042 H042 120.0 . . ?
C042 C4 H4 120.0 . . ?
C60 C4 C042 120.0 . . ?
C60 C4 H4 120.0 . . ?
C049 C60 H60 120.0 . . ?
C4 C60 C049 120.0 . . ?
C4 C60 H60 120.0 . . ?
C02Q C04F H04F 120.0 . . ?
C02Q C04F C01H 120.0 . . ?
C01H C04F H04F 120.0 . . ?
C04F C02Q H02Q 120.0 . . ?
C04F C02Q C04B 120.0 . . ?
C04B C02Q H02Q 120.0 . . ?
C02Q C04B H04B 120.0 . . ?
C023 C04B C02Q 120.0 . . ?
C023 C04B H04B 120.0 . . ?
C04B C023 H023 120.0 . . ?
C04B C023 C011 120.0 . . ?
C011 C023 H023 120.0 . . ?
C023 C011 H011 120.0 . . ?
C01H C011 C023 120.0 . . ?
C01H C011 H011 120.0 . . ?
C04F C01H P00I 121.8(6) . . ?
C011 C01H P00I 117.7(6) . . ?
C011 C01H C04F 120.0 . . ?
C01T C04H H04H 120.0 . . ?
C01T C04H C03E 120.0 . . ?
C03E C04H H04H 120.0 . . ?
C04H C01T P00L 118.4(8) . . ?
C04H C01T C01U 120.0 . . ?
C01U C01T P00L 121.4(8) . . ?
C01T C01U H01U 120.0 . . ?
C050 C01U C01T 120.0 . . ?
C050 C01U H01U 120.0 . . ?
C01U C050 H050 120.0 . . ?
C01U C050 C79 120.0 . . ?
C79 C050 H050 120.0 . . ?
C050 C79 H79 120.0 . . ?
C03E C79 C050 120.0 . . ?
C03E C79 H79 120.0 . . ?
C04H C03E H03G 120.0 . . ?
C79 C03E C04H 120.0 . . ?
C79 C03E H03G 120.0 . . ?
C89 C92 H92 120.0 . . ?
C89 C92 C02T 120.0 . . ?
C02T C92 H92 120.0 . . ?
C92 C89 H89 120.0 . . ?
C92 C89 C022 120.0 . . ?
C022 C89 H89 120.0 . . ?
C89 C022 H022 120.0 . . ?
C89 C022 C030 120.0 . . ?
C030 C022 H022 120.0 . . ?
C022 C030 H030 120.0 . . ?
C03J C030 C022 120.0 . . ?
C03J C030 H030 120.0 . . ?
C030 C03J B56 118.2(14) . . ?
C02T C03J C030 120.0 . . ?
C02T C03J B56 121.8(14) . . ?
C92 C02T H02T 120.0 . . ?
C03J C02T C92 120.0 . . ?
C03J C02T H02T 120.0 . . ?
C3 C69 H69 120.0 . . ?
C3 C69 C04Z 120.0 . . ?
C04Z C69 H69 120.0 . . ?
C69 C3 H3 120.0 . . ?
C04N C3 C69 120.0 . . ?
C04N C3 H3 120.0 . . ?
C3 C04N C90 120.0 . . ?
C3 C04N B56 123.6(17) . . ?
C90 C04N B56 116.4(17) . . ?
C04N C90 H90 120.0 . . ?
C04N C90 C05C 120.0 . . ?
C05C C90 H90 120.0 . . ?
C90 C05C H05C 120.0 . . ?
C04Z C05C C90 120.0 . . ?
C04Z C05C H05C 120.0 . . ?
C69 C04Z H04Z 120.0 . . ?
C05C C04Z C69 120.0 . . ?
C05C C04Z H04Z 120.0 . . ?
C036 B56 C10 110.4(19) . . ?
C03J B56 C036 105.1(17) . . ?
C03J B56 C04N 113(2) . . ?
C03J B56 C10 113(2) . . ?
C04N B56 C036 111.9(19) . . ?
C04N B56 C10 103.7(18) . . ?
C03G C83 H83A 109.5 . . ?
C03G C83 H83B 109.5 . . ?
C03G C83 H83C 109.5 . . ?
H83A C83 H83B 109.5 . . ?
H83A C83 H83C 109.5 . . ?
H83B C83 H83C 109.5 . . ?
C40 C12 H12 120.0 . . ?
C40 C12 C41 120.0 . . ?
C41 C12 H12 120.0 . . ?
C12 C40 H40 120.0 . . ?
C12 C40 C6 120.0 . . ?
C6 C40 H40 120.0 . . ?
C40 C6 H6 120.0 . . ?
C40 C6 C63 120.0 . . ?
C63 C6 H6 120.0 . . ?
C6 C63 H63 120.0 . . ?
C29 C63 C6 120.0 . . ?
C29 C63 H63 120.0 . . ?
C63 C29 P00P 120.0(12) . . ?
C41 C29 P00P 119.9(12) . . ?
C41 C29 C63 120.0 . . ?
C12 C41 H41 120.0 . . ?
C29 C41 C12 120.0 . . ?
C29 C41 H41 120.0 . . ?
C53 C77 H77 120.0 . . ?
C53 C77 C64 120.0 . . ?
C64 C77 H77 120.0 . . ?
C77 C53 H53 120.0 . . ?
C10 C53 C77 120.0 . . ?
C10 C53 H53 120.0 . . ?
C53 C10 B56 119.8(16) . . ?
C49 C10 B56 119.7(16) . . ?
C49 C10 C53 120.0 . . ?
C10 C49 H49 120.0 . . ?
C76 C49 C10 120.0 . . ?
C76 C49 H49 120.0 . . ?
C49 C76 H76 120.0 . . ?
C49 C76 C64 120.0 . . ?
C64 C76 H76 120.0 . . ?
C77 C64 H64 120.0 . . ?
C76 C64 C77 120.0 . . ?
C76 C64 H64 120.0 . . ?
C05E C36 H36A 109.5 . . ?
C05E C36 H36B 109.5 . . ?
C05E C36 H36C 109.5 . . ?
H36A C36 H36B 109.5 . . ?
H36A C36 H36C 109.5 . . ?
H36B C36 H36C 109.5 . . ?
C15 C1 P00P 119.1(10) . . ?
C15 C1 C13 120.0 . . ?
C13 C1 P00P 120.7(10) . . ?
C1 C15 H15 120.0 . . ?
C59 C15 C1 120.0 . . ?
C59 C15 H15 120.0 . . ?
C15 C59 H59 120.0 . . ?
C15 C59 C22 120.0 . . ?
C22 C59 H59 120.0 . . ?
C59 C22 H22 120.0 . . ?
C2 C22 C59 120.0 . . ?
C2 C22 H22 120.0 . . ?
C22 C2 H2 120.0 . . ?
C22 C2 C13 120.0 . . ?
C13 C2 H2 120.0 . . ?
C1 C13 H13 120.0 . . ?
C2 C13 C1 120.0 . . ?
C2 C13 H13 120.0 . . ?
C11 O1 C32 119.5(15) . . ?
C32 C14 P00N 116.7(8) . . ?
C32 C14 C02S 120.0 . . ?
C02S C14 P00N 123.2(8) . . ?
O1 C32 C14 119.4(12) . . ?
O1 C32 C03M 120.6(12) . . ?
C03M C32 C14 120.0 . . ?
C32 C03M H03M 120.0 . . ?
C03R C03M C32 120.0 . . ?
C03R C03M H03M 120.0 . . ?
C03M C03R H03R 120.0 . . ?
C03M C03R C04U 120.0 . . ?
C04U C03R H03R 120.0 . . ?
C03R C04U H04U 120.0 . . ?
C02S C04U C03R 120.0 . . ?
C02S C04U H04U 120.0 . . ?
C14 C02S H02S 120.0 . . ?
C04U C02S C14 120.0 . . ?
C04U C02S H02S 120.0 . . ?
Au0F S1 Au0B 75.28(19) . . ?
C43 S1 Au0B 107.3(8) . . ?
C43 S1 Au0F 107.8(8) . . ?
H95A C95 H95B 109.5 . . ?
H95A C95 H95C 109.5 . . ?
H95B C95 H95C 109.5 . . ?
C97 C95 H95A 109.5 . . ?
C97 C95 H95B 109.5 . . ?
C97 C95 H95C 109.5 . . ?
C82 C97 C95 129.6(19) . . ?
C82 C97 C96 120.0 . . ?
C96 C97 C95 109.3(18) . . ?
C97 C82 H82 120.0 . . ?
C45 C82 C97 120.0 . . ?
C45 C82 H82 120.0 . . ?
C82 C45 H45 120.0 . . ?
C43 C45 C82 120.0 . . ?
C43 C45 H45 120.0 . . ?
C45 C43 S1 121.5(13) . . ?
C45 C43 C50 120.0 . . ?
C50 C43 S1 118.1(13) . . ?
C43 C50 H50 120.0 . . ?
C96 C50 C43 120.0 . . ?
C96 C50 H50 120.0 . . ?
C97 C96 H96 120.0 . . ?
C50 C96 C97 120.0 . . ?
C50 C96 H96 120.0 . . ?

loop_
_geom_bond_atom_site_label_1
_geom_bond_atom_site_label_2
_geom_bond_distance
_geom_bond_site_symmetry_2
_geom_bond_publ_flag
Au01 Au02 2.8109(11) . ?
Au01 Au03 2.7763(10) . ?
Au01 Au04 2.7677(12) . ?
Au01 Au05 2.7534(11) . ?
Au01 Au06 2.7579(10) . ?
Au01 Au07 2.7996(11) . ?
Au01 Au08 2.7544(12) . ?
Au01 Au09 2.7584(12) . ?
Au01 Au0A 2.8076(11) . ?
Au01 Au0B 2.7530(11) . ?
Au01 Au0D 2.7895(11) . ?
Au01 Au0E 2.7703(12) . ?
Au02 Au04 2.9299(10) . ?
Au02 Au05 3.0597(11) . ?
Au02 Au06 2.8469(12) . ?
Au02 Au07 2.9399(13) . ?
Au02 Au09 2.8596(11) . ?
Au02 Au0C 2.8942(11) . ?
Au02 S00J 2.451(5) . ?
Au03 Au04 2.8588(12) . ?
Au03 Au05 2.8862(11) . ?
Au03 Au08 2.9126(12) . ?
Au03 Au0A 2.8694(11) . ?
Au03 Au0D 2.9325(12) . ?
Au03 P00I 2.306(5) . ?
Au04 Au05 2.9811(11) . ?
Au04 Au09 2.9002(11) . ?
Au04 Au0A 2.8686(12) . ?
Au04 P00G 2.298(5) . ?
Au05 Au07 2.8489(11) . ?
Au05 Au08 2.8078(12) . ?
Au05 Au0C 2.9265(12) . ?
Au05 S00H 2.395(5) . ?
Au06 Au07 2.9052(12) . ?
Au06 Au09 2.8972(12) . ?
Au06 Au0B 2.8637(11) . ?
Au06 Au0E 2.9916(13) . ?
Au06 P00N 2.307(5) . ?
Au07 Au08 3.0014(11) . ?
Au07 Au0E 2.9717(12) . ?
Au07 C014 2.082(9) . ?
Au08 Au0D 2.9631(12) . ?
Au08 Au0E 2.8692(12) . ?
Au08 P00L 2.285(6) . ?
Au09 Au0A 2.9216(11) . ?
Au09 Au0B 3.0013(13) . ?
Au09 P00M 2.292(6) . ?
Au0A Au0B 3.1199(12) . ?
Au0A Au0D 2.8821(14) . ?
Au0A Au0F 2.9185(12) . ?
Au0A S00K 2.455(5) . ?
Au0B Au0D 2.8770(12) . ?
Au0B Au0E 2.8057(13) . ?
Au0B Au0F 2.8917(13) . ?
Au0B S1 2.422(7) . ?
Au0C S00H 2.322(5) . ?
Au0C S00J 2.326(5) . ?
Au0D Au0E 2.9805(12) . ?
Au0D C04D 2.066(12) . ?
Au0E P00P 2.289(6) . ?
Au0F S00K 2.319(6) . ?
Au0F S1 2.310(6) . ?
P00G C00W 1.846(11) . ?
P00G C00X 1.808(10) . ?
P00G C019 1.833(10) . ?
S00H C00V 1.776(11) . ?
P00I C01N 1.838(10) . ?
P00I C02J 1.813(11) . ?
P00I C01H 1.813(10) . ?
S00J C00Z 1.808(10) . ?
S00K C00Y 1.803(11) . ?
P00L C01M 1.844(11) . ?
P00L C041 1.858(11) . ?
P00L C01T 1.822(11) . ?
P00M C038 1.826(11) . ?
P00M C01W 1.825(11) . ?
P00M C03L 1.843(11) . ?
P00N C01A 1.804(11) . ?
P00N C01Q 1.819(11) . ?
P00N C14 1.840(11) . ?
P00P C87 1.837(15) . ?
P00P C29 1.823(15) . ?
P00P C1 1.815(14) . ?
O00Q C01R 1.334(17) . ?
O00Q C01S 1.388(16) . ?
O00R C02D 1.402(17) . ?
O00R C03D 1.360(17) . ?
C00T H00T 0.9300 . ?
C00T C01Y 1.3900 . ?
C00T C014 1.3900 . ?
C01Y H01Y 0.9300 . ?
C01Y C04E 1.3900 . ?
C04E H04E 0.9300 . ?
C04E C03C 1.3900 . ?
C03C H03C 0.9300 . ?
C03C C017 1.3900 . ?
C017 H017 0.9300 . ?
C017 C014 1.3900 . ?
C00W C02D 1.3900 . ?
C00W C01V 1.3900 . ?
C02D C058 1.3900 . ?
C058 H058 0.9300 . ?
C058 C05I 1.3900 . ?
C05I H05I 0.9300 . ?
C05I C02R 1.3900 . ?
C02R H02R 0.9300 . ?
C02R C01V 1.3900 . ?
C01V H01V 0.9300 . ?
C00X C010 1.3900 . ?
C00X C01O 1.3900 . ?
C010 H010 0.9300 . ?
C010 C012 1.3900 . ?
C012 H012 0.9300 . ?
C012 C02N 1.3900 . ?
C02N H02N 0.9300 . ?
C02N C03O 1.3900 . ?
C03O H03O 0.9300 . ?
C03O C01O 1.3900 . ?
C01O H01O 0.9300 . ?
C015 H015 0.9300 . ?
C015 C03Q 1.3900 . ?
C015 C00V 1.3900 . ?
C03Q H03Q 0.9300 . ?
C03Q C05E 1.3900 . ?
C05E C035 1.3900 . ?
C05E C36 1.51(3) . ?
C035 H035 0.9300 . ?
C035 C01B 1.3900 . ?
C01B H01B 0.9300 . ?
C01B C00V 1.3900 . ?
C019 C028 1.3900 . ?
C019 C016 1.3900 . ?
C028 H028 0.9300 . ?
C028 C02G 1.3900 . ?
C02G H02G 0.9300 . ?
C02G C02E 1.3900 . ?
C02E H02E 0.9300 . ?
C02E C02A 1.3900 . ?
C02A H02A 0.9300 . ?
C02A C016 1.3900 . ?
C016 H016 0.9300 . ?
C01A C02Y 1.3900 . ?
C01A C01I 1.3900 . ?
C02Y H02Y 0.9300 . ?
C02Y C051 1.3900 . ?
C051 H051 0.9300 . ?
C051 C04L 1.3900 . ?
C04L H04L 0.9300 . ?
C04L C01L 1.3900 . ?
C01L H01L 0.9300 . ?
C01L C01I 1.3900 . ?
C01I H01I 0.9300 . ?
C01K H01K 0.9300 . ?
C01K C038 1.3900 . ?
C01K C037 1.3900 . ?
C038 C03P 1.3900 . ?
C03P H03P 0.9300 . ?
C03P C04G 1.3900 . ?
C04G H04G 0.9300 . ?
C04G C03U 1.3900 . ?
C03U H03U 0.9300 . ?
C03U C037 1.3900 . ?
C037 H037 0.9300 . ?
C01M C01R 1.3900 . ?
C01M C01J 1.3900 . ?
C01R C025 1.3900 . ?
C025 H025 0.9300 . ?
C025 C02U 1.3900 . ?
C02U H02U 0.9300 . ?
C02U C048 1.3900 . ?
C048 H048 0.9300 . ?
C048 C01J 1.3900 . ?
C01J H01J 0.9300 . ?
C01N C00U 1.3900 . ?
C01N C021 1.3900 . ?
C00U H00U 0.9300 . ?
C00U C03F 1.3900 . ?
C03F H03F 0.9300 . ?
C03F C02L 1.3900 . ?
C02L H02L 0.9300 . ?
C02L C04R 1.3900 . ?
C04R H04R 0.9300 . ?
C04R C021 1.3900 . ?
C021 H021 0.9300 . ?
C01Q C03W 1.3900 . ?
C01Q C029 1.3900 . ?
C03W H03W 0.9300 . ?
C03W C03Y 1.3900 . ?
C03Y H03Y 0.9300 . ?
C03Y C05Q 1.3900 . ?
C05Q H05Q 0.9300 . ?
C05Q C033 1.3900 . ?
C033 H033 0.9300 . ?
C033 C029 1.3900 . ?
C029 H029 0.9300 . ?
C01W C02W 1.3900 . ?
C01W C03D 1.3900 . ?
C02W H02W 0.9300 . ?
C02W C56 1.3900 . ?
C56 H56 0.9300 . ?
C56 C03B 1.3900 . ?
C03B H03B 0.9300 . ?
C03B C04V 1.3900 . ?
C04V H04V 0.9300 . ?
C04V C03D 1.3900 . ?
C01Z H01Z 0.9300 . ?
C01Z C00Z 1.3900 . ?
C01Z C01C 1.3900 . ?
C00Z C01D 1.3900 . ?
C01D H01D 0.9300 . ?
C01D C01G 1.3900 . ?
C01G H01G 0.9300 . ?
C01G C013 1.3900 . ?
C013 C01C 1.3900 . ?
C013 C03A 1.50(2) . ?
C01C H01C 0.9300 . ?
C027 H027 0.9300 . ?
C027 C056 1.3900 . ?
C027 C036 1.3900 . ?
C056 H056 0.9300 . ?
C056 C04K 1.3900 . ?
C04K H04K 0.9300 . ?
C04K C05G 1.3900 . ?
C05G H05G 0.9300 . ?
C05G C04O 1.3900 . ?
C04O H04O 0.9300 . ?
C04O C036 1.3900 . ?
C036 B56 1.72(3) . ?
C02B H02B 0.9300 . ?
C02B C044 1.3900 . ?
C02B C02J 1.3900 . ?
C044 H044 0.9300 . ?
C044 C03S 1.3900 . ?
C03S H03S 0.9300 . ?
C03S C03H 1.3900 . ?
C03H H03H 0.9300 . ?
C03H C01S 1.3900 . ?
C01S C02J 1.3900 . ?
C02M H02M 0.9300 . ?
C02M C032 1.3900 . ?
C02M C03L 1.3900 . ?
C032 H032 0.9300 . ?
C032 C04A 1.3900 . ?
C04A H04A 0.9300 . ?
C04A C7 1.3900 . ?
C7 H7 0.9300 . ?
C7 C02X 1.3900 . ?
C02X H02X 0.9300 . ?
C02X C03L 1.3900 . ?
C03A H03A 0.9600 . ?
C03A H03D 0.9600 . ?
C03A H03E 0.9600 . ?
C03G C039 1.3900 . ?
C03G C034 1.3900 . ?
C03G C83 1.56(3) . ?
C039 H039 0.9300 . ?
C039 C020 1.3900 . ?
C020 H020 0.9300 . ?
C020 C00Y 1.3900 . ?
C00Y C02F 1.3900 . ?
C02F H02F 0.9300 . ?
C02F C034 1.3900 . ?
C034 H034 0.9300 . ?
C03X H03X 0.9300 . ?
C03X C5 1.3900 . ?
C03X C87 1.3900 . ?
C5 H5 0.9300 . ?
C5 C48 1.3900 . ?
C48 H48 0.9300 . ?
C48 C24 1.3900 . ?
C24 H24 0.9300 . ?
C24 C11 1.3900 . ?
C11 C87 1.3900 . ?
C11 O1 1.34(2) . ?
C041 C043 1.3900 . ?
C041 C02P 1.3900 . ?
C043 H043 0.9300 . ?
C043 C20 1.3900 . ?
C20 H20 0.9300 . ?
C20 C05D 1.3900 . ?
C05D H05D 0.9300 . ?
C05D C04X 1.3900 . ?
C04X H04X 0.9300 . ?
C04X C02P 1.3900 . ?
C02P H02P 0.9300 . ?
C049 H049 0.9300 . ?
C049 C02K 1.3900 . ?
C049 C60 1.3900 . ?
C02K H02K 0.9300 . ?
C02K C04D 1.3900 . ?
C04D C042 1.3900 . ?
C042 H042 0.9300 . ?
C042 C4 1.3900 . ?
C4 H4 0.9300 . ?
C4 C60 1.3900 . ?
C60 H60 0.9300 . ?
C04F H04F 0.9300 . ?
C04F C02Q 1.3900 . ?
C04F C01H 1.3900 . ?
C02Q H02Q 0.9300 . ?
C02Q C04B 1.3900 . ?
C04B H04B 0.9300 . ?
C04B C023 1.3900 . ?
C023 H023 0.9300 . ?
C023 C011 1.3900 . ?
C011 H011 0.9300 . ?
C011 C01H 1.3900 . ?
C04H H04H 0.9300 . ?
C04H C01T 1.3900 . ?
C04H C03E 1.3900 . ?
C01T C01U 1.3900 . ?
C01U H01U 0.9300 . ?
C01U C050 1.3900 . ?
C050 H050 0.9300 . ?
C050 C79 1.3900 . ?
C79 H79 0.9300 . ?
C79 C03E 1.3900 . ?
C03E H03G 0.9300 . ?
C92 H92 0.9300 . ?
C92 C89 1.3900 . ?
C92 C02T 1.3900 . ?
C89 H89 0.9300 . ?
C89 C022 1.3900 . ?
C022 H022 0.9300 . ?
C022 C030 1.3900 . ?
C030 H030 0.9300 . ?
C030 C03J 1.3900 . ?
C03J C02T 1.3900 . ?
C03J B56 1.68(3) . ?
C02T H02T 0.9300 . ?
C69 H69 0.9300 . ?
C69 C3 1.3900 . ?
C69 C04Z 1.3900 . ?
C3 H3 0.9300 . ?
C3 C04N 1.3900 . ?
C04N C90 1.3900 . ?
C04N B56 1.69(3) . ?
C90 H90 0.9300 . ?
C90 C05C 1.3900 . ?
C05C H05C 0.9300 . ?
C05C C04Z 1.3900 . ?
C04Z H04Z 0.9300 . ?
B56 C10 1.72(3) . ?
C83 H83A 0.9600 . ?
C83 H83B 0.9600 . ?
C83 H83C 0.9600 . ?
C12 H12 0.9300 . ?
C12 C40 1.3900 . ?
C12 C41 1.3900 . ?
C40 H40 0.9300 . ?
C40 C6 1.3900 . ?
C6 H6 0.9300 . ?
C6 C63 1.3900 . ?
C63 H63 0.9300 . ?
C63 C29 1.3900 . ?
C29 C41 1.3900 . ?
C41 H41 0.9300 . ?
C77 H77 0.9300 . ?
C77 C53 1.3900 . ?
C77 C64 1.3900 . ?
C53 H53 0.9300 . ?
C53 C10 1.3900 . ?
C10 C49 1.3900 . ?
C49 H49 0.9300 . ?
C49 C76 1.3900 . ?
C76 H76 0.9300 . ?
C76 C64 1.3900 . ?
C64 H64 0.9300 . ?
C36 H36A 0.9600 . ?
C36 H36B 0.9600 . ?
C36 H36C 0.9600 . ?
C1 C15 1.3900 . ?
C1 C13 1.3900 . ?
C15 H15 0.9300 . ?
C15 C59 1.3900 . ?
C59 H59 0.9300 . ?
C59 C22 1.3900 . ?
C22 H22 0.9300 . ?
C22 C2 1.3900 . ?
C2 H2 0.9300 . ?
C2 C13 1.3900 . ?
C13 H13 0.9300 . ?
O1 C32 1.349(18) . ?
C14 C32 1.3900 . ?
C14 C02S 1.3900 . ?
C32 C03M 1.3900 . ?
C03M H03M 0.9300 . ?
C03M C03R 1.3900 . ?
C03R H03R 0.9300 . ?
C03R C04U 1.3900 . ?
C04U H04U 0.9300 . ?
C04U C02S 1.3900 . ?
C02S H02S 0.9300 . ?
S1 C43 1.792(14) . ?
C95 H95A 0.9600 . ?
C95 H95B 0.9600 . ?
C95 H95C 0.9600 . ?
C95 C97 1.4000(11) . ?
C97 C82 1.3900 . ?
C97 C96 1.3900 . ?
C82 H82 0.9300 . ?
C82 C45 1.3900 . ?
C45 H45 0.9300 . ?
C45 C43 1.3900 . ?
C43 C50 1.3900 . ?
C50 H50 0.9300 . ?
C50 C96 1.3900 . ?
C96 H96 0.9300 . ?

loop_
_geom_torsion_atom_site_label_1
_geom_torsion_atom_site_label_2
_geom_torsion_atom_site_label_3
_geom_torsion_atom_site_label_4
_geom_torsion
_geom_torsion_site_symmetry_1
_geom_torsion_site_symmetry_2
_geom_torsion_site_symmetry_3
_geom_torsion_site_symmetry_4
_geom_torsion_publ_flag
Au02 S00J C00Z C01Z 154.4(6) . . . . ?
Au02 S00J C00Z C01D -26.6(9) . . . . ?
Au03 P00I C01N C00U 49.5(8) . . . . ?
Au03 P00I C01N C021 -128.9(7) . . . . ?
Au03 P00I C02J C02B -129.7(8) . . . . ?
Au03 P00I C02J C01S 58.5(9) . . . . ?
Au03 P00I C01H C04F -176.3(6) . . . . ?
Au03 P00I C01H C011 -4.5(9) . . . . ?
Au04 P00G C00W C02D 56.6(8) . . . . ?
Au04 P00G C00W C01V -124.6(7) . . . . ?
Au04 P00G C00X C010 4.8(9) . . . . ?
Au04 P00G C00X C01O -172.6(6) . . . . ?
Au04 P00G C019 C028 -112.6(7) . . . . ?
Au04 P00G C019 C016 63.0(8) . . . . ?
Au05 S00H C00V C015 -75.0(8) . . . . ?
Au05 S00H C00V C01B 111.3(8) . . . . ?
Au06 P00N C01A C02Y -119.0(7) . . . . ?
Au06 P00N C01A C01I 62.3(8) . . . . ?
Au06 P00N C01Q C03W -173.2(7) . . . . ?
Au06 P00N C01Q C029 3.1(11) . . . . ?
Au06 P00N C14 C32 54.5(9) . . . . ?
Au06 P00N C14 C02S -129.3(8) . . . . ?
Au08 P00L C01M C01R 64.0(8) . . . . ?
Au08 P00L C01M C01J -116.2(8) . . . . ?
Au08 P00L C041 C043 -127.6(8) . . . . ?
Au08 P00L C041 C02P 51.5(9) . . . . ?
Au08 P00L C01T C04H 6.3(10) . . . . ?
Au08 P00L C01T C01U -168.4(6) . . . . ?
Au09 P00M C038 C01K 6.0(10) . . . . ?
Au09 P00M C038 C03P -170.9(6) . . . . ?
Au09 P00M C01W C02W -124.4(8) . . . . ?
Au09 P00M C01W C03D 68.0(8) . . . . ?
Au09 P00M C03L C02M -112.8(8) . . . . ?
Au09 P00M C03L C02X 64.6(9) . . . . ?
Au0A S00K C00Y C020 -27.3(11) . . . . ?
Au0A S00K C00Y C02F 155.9(7) . . . . ?
Au0B S1 C43 C45 -70.0(13) . . . . ?
Au0B S1 C43 C50 116.6(11) . . . . ?
Au0C S00H C00V C015 -156.1(7) . . . . ?
Au0C S00H C00V C01B 30.2(10) . . . . ?
Au0C S00J C00Z C01Z -129.2(7) . . . . ?
Au0C S00J C00Z C01D 49.8(8) . . . . ?
Au0D C04D C042 C4 -179.4(13) . . . . ?
Au0E P00P C87 C03X -129.3(10) . . . . ?
Au0E P00P C87 C11 50.6(11) . . . . ?
Au0E P00P C29 C63 -119.9(9) . . . . ?
Au0E P00P C29 C41 61.2(11) . . . . ?
Au0E P00P C1 C15 -168.2(7) . . . . ?
Au0E P00P C1 C13 8.0(12) . . . . ?
Au0F S00K C00Y C020 51.2(9) . . . . ?
Au0F S00K C00Y C02F -125.6(7) . . . . ?
Au0F S1 C43 C45 -149.6(11) . . . . ?
Au0F S1 C43 C50 37.0(13) . . . . ?
P00G C00W C02D O00R -5.0(13) . . . . ?
P00G C00W C02D C058 178.9(10) . . . . ?
P00G C00W C01V C02R -178.8(11) . . . . ?
P00G C00X C010 C012 -177.4(11) . . . . ?
P00G C00X C01O C03O 177.4(10) . . . . ?
P00G C019 C028 C02G 175.5(11) . . . . ?
P00G C019 C016 C02A -175.7(11) . . . . ?
P00I C01N C00U C03F -178.4(10) . . . . ?
P00I C01N C021 C04R 178.4(11) . . . . ?
S00J C00Z C01D C01G -179.0(10) . . . . ?
S00K C00Y C02F C034 176.9(12) . . . . ?
P00L C01M C01R O00Q -6.0(13) . . . . ?
P00L C01M C01R C025 179.8(10) . . . . ?
P00L C01M C01J C048 -179.8(11) . . . . ?
P00L C041 C043 C20 179.1(12) . . . . ?
P00L C041 C02P C04X -179.2(11) . . . . ?
P00L C01T C01U C050 174.6(11) . . . . ?
P00M C038 C03P C04G 177.0(10) . . . . ?
P00M C01W C02W C56 -167.0(12) . . . . ?
P00M C01W C03D O00R -20.1(13) . . . . ?
P00M C01W C03D C04V 168.1(11) . . . . ?
P00N C01A C02Y C051 -178.7(10) . . . . ?
P00N C01A C01I C01L 178.8(10) . . . . ?
P00N C01Q C03W C03Y 176.2(12) . . . . ?
P00N C01Q C029 C033 -176.2(12) . . . . ?
P00N C14 C32 O1 -5.5(14) . . . . ?
P00N C14 C32 C03M 176.3(11) . . . . ?
P00N C14 C02S C04U -176.1(12) . . . . ?
P00P C29 C41 C12 178.9(15) . . . . ?
P00P C1 C15 C59 176.3(13) . . . . ?
P00P C1 C13 C2 -176.2(14) . . . . ?
O00Q C01R C025 C02U -174.0(15) . . . . ?
O00Q C01S C02J P00I -9.5(14) . . . . ?
O00Q C01S C02J C02B 178.4(15) . . . . ?
O00R C02D C058 C05I -176.0(14) . . . . ?
C00T C01Y C04E C03C 0.0 . . . . ?
C01Y C00T C014 Au07 177.4(10) . . . . ?
C01Y C00T C014 C017 0.0 . . . . ?
C01Y C04E C03C C017 0.0 . . . . ?
C04E C03C C017 C014 0.0 . . . . ?
C03C C017 C014 Au07 -177.5(10) . . . . ?
C03C C017 C014 C00T 0.0 . . . . ?
C014 C00T C01Y C04E 0.0 . . . . ?
C00W P00G C00X C010 130.9(8) . . . . ?
C00W P00G C00X C01O -46.5(9) . . . . ?
C00W P00G C019 C028 119.7(8) . . . . ?
C00W P00G C019 C016 -64.6(9) . . . . ?
C00W C02D C058 C05I 0.0 . . . . ?
C02D O00R C03D C01W 159.6(11) . . . . ?
C02D O00R C03D C04V -28.9(19) . . . . ?
C02D C00W C01V C02R 0.0 . . . . ?
C02D C058 C05I C02R 0.0 . . . . ?
C058 C05I C02R C01V 0.0 . . . . ?
C05I C02R C01V C00W 0.0 . . . . ?
C01V C00W C02D O00R 176.0(14) . . . . ?
C01V C00W C02D C058 0.0 . . . . ?
C00X P00G C00W C02D -68.9(9) . . . . ?
C00X P00G C00W C01V 110.0(9) . . . . ?
C00X P00G C019 C028 12.9(10) . . . . ?
C00X P00G C019 C016 -171.5(8) . . . . ?
C00X C010 C012 C02N 0.0 . . . . ?
C010 C00X C01O C03O 0.0 . . . . ?
C010 C012 C02N C03O 0.0 . . . . ?
C012 C02N C03O C01O 0.0 . . . . ?
C02N C03O C01O C00X 0.0 . . . . ?
C01O C00X C010 C012 0.0 . . . . ?
C015 C03Q C05E C035 0.0 . . . . ?
C015 C03Q C05E C36 -178(2) . . . . ?
C03Q C015 C00V S00H -174.0(11) . . . . ?
C03Q C015 C00V C01B 0.0 . . . . ?
C03Q C05E C035 C01B 0.0 . . . . ?
C05E C035 C01B C00V 0.0 . . . . ?
C035 C01B C00V S00H 173.5(12) . . . . ?
C035 C01B C00V C015 0.0 . . . . ?
C00V C015 C03Q C05E 0.0 . . . . ?
C019 P00G C00W C02D -177.5(7) . . . . ?
C019 P00G C00W C01V 1.4(10) . . . . ?
C019 P00G C00X C010 -119.6(9) . . . . ?
C019 P00G C00X C01O 63.0(9) . . . . ?
C019 C028 C02G C02E 0.0 . . . . ?
C028 C019 C016 C02A 0.0 . . . . ?
C028 C02G C02E C02A 0.0 . . . . ?
C02G C02E C02A C016 0.0 . . . . ?
C02E C02A C016 C019 0.0 . . . . ?
C016 C019 C028 C02G 0.0 . . . . ?
C01A P00N C01Q C03W 62.5(10) . . . . ?
C01A P00N C01Q C029 -121.3(9) . . . . ?
C01A P00N C14 C32 178.1(8) . . . . ?
C01A P00N C14 C02S -5.7(11) . . . . ?
C01A C02Y C051 C04L 0.0 . . . . ?
C02Y C01A C01I C01L 0.0 . . . . ?
C02Y C051 C04L C01L 0.0 . . . . ?
C051 C04L C01L C01I 0.0 . . . . ?
C04L C01L C01I C01A 0.0 . . . . ?
C01I C01A C02Y C051 0.0 . . . . ?
C01K C038 C03P C04G 0.0 . . . . ?
C038 P00M C01W C02W 110.6(9) . . . . ?
C038 P00M C01W C03D -57.0(9) . . . . ?
C038 P00M C03L C02M 14.2(10) . . . . ?
C038 P00M C03L C02X -168.5(8) . . . . ?
C038 C01K C037 C03U 0.0 . . . . ?
C038 C03P C04G C03U 0.0 . . . . ?
C03P C04G C03U C037 0.0 . . . . ?
C04G C03U C037 C01K 0.0 . . . . ?
C037 C01K C038 P00M -176.9(11) . . . . ?
C037 C01K C038 C03P 0.0 . . . . ?
C01M P00L C041 C043 109.7(9) . . . . ?
C01M P00L C041 C02P -71.1(9) . . . . ?
C01M P00L C01T C04H 131.5(8) . . . . ?
C01M P00L C01T C01U -43.2(9) . . . . ?
C01M C01R C025 C02U 0.0 . . . . ?
C01R O00Q C01S C03H -56.7(19) . . . . ?
C01R O00Q C01S C02J 124.9(14) . . . . ?
C01R C01M C01J C048 0.0 . . . . ?
C01R C025 C02U C048 0.0 . . . . ?
C025 C02U C048 C01J 0.0 . . . . ?
C02U C048 C01J C01M 0.0 . . . . ?
C01J C01M C01R O00Q 174.2(14) . . . . ?
C01J C01M C01R C025 0.0 . . . . ?
C01N P00I C02J C02B -11.4(11) . . . . ?
C01N P00I C02J C01S 176.8(8) . . . . ?
C01N P00I C01H C04F 60.9(9) . . . . ?
C01N P00I C01H C011 -127.2(8) . . . . ?
C01N C00U C03F C02L 0.0 . . . . ?
C00U C01N C021 C04R 0.0 . . . . ?
C00U C03F C02L C04R 0.0 . . . . ?
C03F C02L C04R C021 0.0 . . . . ?
C02L C04R C021 C01N 0.0 . . . . ?
C021 C01N C00U C03F 0.0 . . . . ?
C01Q P00N C01A C02Y 8.6(9) . . . . ?
C01Q P00N C01A C01I -170.2(7) . . . . ?
C01Q P00N C14 C32 -72.1(9) . . . . ?
C01Q P00N C14 C02S 104.1(10) . . . . ?
C01Q C03W C03Y C05Q 0.0 . . . . ?
C03W C01Q C029 C033 0.0 . . . . ?
C03W C03Y C05Q C033 0.0 . . . . ?
C03Y C05Q C033 C029 0.0 . . . . ?
C05Q C033 C029 C01Q 0.0 . . . . ?
C029 C01Q C03W C03Y 0.0 . . . . ?
C01W P00M C038 C01K 130.8(9) . . . . ?
C01W P00M C038 C03P -46.2(9) . . . . ?
C01W P00M C03L C02M 119.8(9) . . . . ?
C01W P00M C03L C02X -62.9(10) . . . . ?
C01W C02W C56 C03B 0.0 . . . . ?
C02W C01W C03D O00R 171.8(14) . . . . ?
C02W C01W C03D C04V 0.0 . . . . ?
C02W C56 C03B C04V 0.0 . . . . ?
C56 C03B C04V C03D 0.0 . . . . ?
C03B C04V C03D O00R -171.1(16) . . . . ?
C03B C04V C03D C01W 0.0 . . . . ?
C03D O00R C02D C00W 119.6(13) . . . . ?
C03D O00R C02D C058 -64.3(16) . . . . ?
C03D C01W C02W C56 0.0 . . . . ?
C01Z C00Z C01D C01G 0.0 . . . . ?
C00Z C01Z C01C C013 0.0 . . . . ?
C00Z C01D C01G C013 0.0 . . . . ?
C01D C01G C013 C01C 0.0 . . . . ?
C01D C01G C013 C03A -176.8(16) . . . . ?
C01G C013 C01C C01Z 0.0 . . . . ?
C01C C01Z C00Z S00J 179.0(10) . . . . ?
C01C C01Z C00Z C01D 0.0 . . . . ?
C027 C056 C04K C05G 0.0 . . . . ?
C027 C036 B56 C03J -61.5(19) . . . . ?
C027 C036 B56 C04N 62(2) . . . . ?
C027 C036 B56 C10 176.8(13) . . . . ?
C056 C027 C036 C04O 0.0 . . . . ?
C056 C027 C036 B56 -176.2(16) . . . . ?
C056 C04K C05G C04O 0.0 . . . . ?
C04K C05G C04O C036 0.0 . . . . ?
C05G C04O C036 C027 0.0 . . . . ?
C05G C04O C036 B56 176.1(16) . . . . ?
C04O C036 B56 C03J 122.4(16) . . . . ?
C04O C036 B56 C04N -114.3(18) . . . . ?
C04O C036 B56 C10 1(2) . . . . ?
C036 C027 C056 C04K 0.0 . . . . ?
C036 B56 C10 C53 124.6(17) . . . . ?
C036 B56 C10 C49 -64(2) . . . . ?
C02B C044 C03S C03H 0.0 . . . . ?
C044 C02B C02J P00I -171.5(12) . . . . ?
C044 C02B C02J C01S 0.0 . . . . ?
C044 C03S C03H C01S 0.0 . . . . ?
C03S C03H C01S O00Q -178.4(15) . . . . ?
C03S C03H C01S C02J 0.0 . . . . ?
C03H C01S C02J P00I 172.1(11) . . . . ?
C03H C01S C02J C02B 0.0 . . . . ?
C01S O00Q C01R C01M 149.5(12) . . . . ?
C01S O00Q C01R C025 -36(2) . . . . ?
C02J P00I C01N C00U -75.2(9) . . . . ?
C02J P00I C01N C021 106.4(9) . . . . ?
C02J P00I C01H C04F -47.5(9) . . . . ?
C02J P00I C01H C011 124.4(8) . . . . ?
C02J C02B C044 C03S 0.0 . . . . ?
C02M C032 C04A C7 0.0 . . . . ?
C032 C02M C03L P00M 177.3(11) . . . . ?
C032 C02M C03L C02X 0.0 . . . . ?
C032 C04A C7 C02X 0.0 . . . . ?
C04A C7 C02X C03L 0.0 . . . . ?
C7 C02X C03L P00M -177.4(11) . . . . ?
C7 C02X C03L C02M 0.0 . . . . ?
C03L P00M C038 C01K -120.2(9) . . . . ?
C03L P00M C038 C03P 62.9(9) . . . . ?
C03L P00M C01W C02W 2.4(11) . . . . ?
C03L P00M C01W C03D -165.1(8) . . . . ?
C03L C02M C032 C04A 0.0 . . . . ?
C03A C013 C01C C01Z 176.8(16) . . . . ?
C03G C039 C020 C00Y 0.0 . . . . ?
C039 C03G C034 C02F 0.0 . . . . ?
C039 C020 C00Y S00K -176.7(12) . . . . ?
C039 C020 C00Y C02F 0.0 . . . . ?
C020 C00Y C02F C034 0.0 . . . . ?
C00Y C02F C034 C03G 0.0 . . . . ?
C034 C03G C039 C020 0.0 . . . . ?
C03X C5 C48 C24 0.0 . . . . ?
C5 C03X C87 P00P 180.0(15) . . . . ?
C5 C03X C87 C11 0.0 . . . . ?
C5 C48 C24 C11 0.0 . . . . ?
C48 C24 C11 C87 0.0 . . . . ?
C48 C24 C11 O1 -179.9(18) . . . . ?
C24 C11 C87 P00P -180.0(14) . . . . ?
C24 C11 C87 C03X 0.0 . . . . ?
C24 C11 O1 C32 -62(2) . . . . ?
C11 O1 C32 C14 148.6(15) . . . . ?
C11 O1 C32 C03M -33(2) . . . . ?
C87 P00P C29 C63 116.9(12) . . . . ?
C87 P00P C29 C41 -62.0(12) . . . . ?
C87 P00P C1 C15 -41.6(12) . . . . ?
C87 P00P C1 C13 134.6(11) . . . . ?
C87 C03X C5 C48 0.0 . . . . ?
C87 C11 O1 C32 118.6(16) . . . . ?
C041 P00L C01M C01R -175.0(7) . . . . ?
C041 P00L C01M C01J 4.8(10) . . . . ?
C041 P00L C01T C04H -121.1(9) . . . . ?
C041 P00L C01T C01U 64.3(10) . . . . ?
C041 C043 C20 C05D 0.0 . . . . ?
C043 C041 C02P C04X 0.0 . . . . ?
C043 C20 C05D C04X 0.0 . . . . ?
C20 C05D C04X C02P 0.0 . . . . ?
C05D C04X C02P C041 0.0 . . . . ?
C02P C041 C043 C20 0.0 . . . . ?
C049 C02K C04D Au0D 179.4(13) . . . . ?
C049 C02K C04D C042 0.0 . . . . ?
C02K C049 C60 C4 0.0 . . . . ?
C02K C04D C042 C4 0.0 . . . . ?
C04D C042 C4 C60 0.0 . . . . ?
C042 C4 C60 C049 0.0 . . . . ?
C60 C049 C02K C04D 0.0 . . . . ?
C04F C02Q C04B C023 0.0 . . . . ?
C02Q C04F C01H P00I 171.6(10) . . . . ?
C02Q C04F C01H C011 0.0 . . . . ?
C02Q C04B C023 C011 0.0 . . . . ?
C04B C023 C011 C01H 0.0 . . . . ?
C023 C011 C01H P00I -172.0(9) . . . . ?
C023 C011 C01H C04F 0.0 . . . . ?
C01H P00I C01N C00U 178.6(7) . . . . ?
C01H P00I C01N C021 0.2(10) . . . . ?
C01H P00I C02J C02B 100.6(9) . . . . ?
C01H P00I C02J C01S -71.2(9) . . . . ?
C01H C04F C02Q C04B 0.0 . . . . ?
C04H C01T C01U C050 0.0 . . . . ?
C01T P00L C01M C01R -64.2(9) . . . . ?
C01T P00L C01M C01J 115.6(9) . . . . ?
C01T P00L C041 C043 3.7(11) . . . . ?
C01T P00L C041 C02P -177.2(8) . . . . ?
C01T C04H C03E C79 0.0 . . . . ?
C01T C01U C050 C79 0.0 . . . . ?
C01U C050 C79 C03E 0.0 . . . . ?
C050 C79 C03E C04H 0.0 . . . . ?
C03E C04H C01T P00L -174.7(11) . . . . ?
C03E C04H C01T C01U 0.0 . . . . ?
C92 C89 C022 C030 0.0 . . . . ?
C89 C92 C02T C03J 0.0 . . . . ?
C89 C022 C030 C03J 0.0 . . . . ?
C022 C030 C03J C02T 0.0 . . . . ?
C022 C030 C03J B56 179.7(19) . . . . ?
C030 C03J C02T C92 0.0 . . . . ?
C030 C03J B56 C036 -54(2) . . . . ?
C030 C03J B56 C04N -176.2(15) . . . . ?
C030 C03J B56 C10 66(2) . . . . ?
C03J B56 C10 C53 8(3) . . . . ?
C03J B56 C10 C49 179.1(15) . . . . ?
C02T C92 C89 C022 0.0 . . . . ?
C02T C03J B56 C036 125.9(15) . . . . ?
C02T C03J B56 C04N 3(3) . . . . ?
C02T C03J B56 C10 -113.9(18) . . . . ?
C69 C3 C04N C90 0.0 . . . . ?
C69 C3 C04N B56 -179(2) . . . . ?
C3 C69 C04Z C05C 0.0 . . . . ?
C3 C04N C90 C05C 0.0 . . . . ?
C3 C04N B56 C036 -13(3) . . . . ?
C3 C04N B56 C03J 106(2) . . . . ?
C3 C04N B56 C10 -132.0(17) . . . . ?
C04N C90 C05C C04Z 0.0 . . . . ?
C04N B56 C10 C53 -115.3(18) . . . . ?
C04N B56 C10 C49 56(2) . . . . ?
C90 C04N B56 C036 167.8(14) . . . . ?
C90 C04N B56 C03J -74(2) . . . . ?
C90 C04N B56 C10 49(2) . . . . ?
C90 C05C C04Z C69 0.0 . . . . ?
C04Z C69 C3 C04N 0.0 . . . . ?
B56 C03J C02T C92 -180(2) . . . . ?
B56 C04N C90 C05C 179.2(19) . . . . ?
B56 C10 C49 C76 -172(2) . . . . ?
C83 C03G C039 C020 -178.0(18) . . . . ?
C83 C03G C034 C02F 178.0(18) . . . . ?
C12 C40 C6 C63 0.0 . . . . ?
C40 C12 C41 C29 0.0 . . . . ?
C40 C6 C63 C29 0.0 . . . . ?
C6 C63 C29 P00P -178.9(15) . . . . ?
C6 C63 C29 C41 0.0 . . . . ?
C63 C29 C41 C12 0.0 . . . . ?
C29 P00P C87 C03X -7.7(14) . . . . ?
C29 P00P C87 C11 172.2(11) . . . . ?
C29 P00P C1 C15 65.7(12) . . . . ?
C29 P00P C1 C13 -118.1(11) . . . . ?
C41 C12 C40 C6 0.0 . . . . ?
C77 C53 C10 B56 172(2) . . . . ?
C77 C53 C10 C49 0.0 . . . . ?
C53 C77 C64 C76 0.0 . . . . ?
C53 C10 C49 C76 0.0 . . . . ?
C10 C49 C76 C64 0.0 . . . . ?
C49 C76 C64 C77 0.0 . . . . ?
C64 C77 C53 C10 0.0 . . . . ?
C36 C05E C035 C01B 178.3(19) . . . . ?
C1 P00P C87 C03X 101.8(12) . . . . ?
C1 P00P C87 C11 -78.2(11) . . . . ?
C1 P00P C29 C63 9.8(13) . . . . ?
C1 P00P C29 C41 -169.1(10) . . . . ?
C1 C15 C59 C22 0.0 . . . . ?
C15 C1 C13 C2 0.0 . . . . ?
C15 C59 C22 C2 0.0 . . . . ?
C59 C22 C2 C13 0.0 . . . . ?
C22 C2 C13 C1 0.0 . . . . ?
C13 C1 C15 C59 0.0 . . . . ?
O1 C11 C87 P00P -0.1(17) . . . . ?
O1 C11 C87 C03X 179.8(19) . . . . ?
O1 C32 C03M C03R -178.2(15) . . . . ?
C14 P00N C01A C02Y 114.0(8) . . . . ?
C14 P00N C01A C01I -64.8(9) . . . . ?
C14 P00N C01Q C03W -46.5(10) . . . . ?
C14 P00N C01Q C029 129.7(9) . . . . ?
C14 C32 C03M C03R 0.0 . . . . ?
C32 C14 C02S C04U 0.0 . . . . ?
C32 C03M C03R C04U 0.0 . . . . ?
C03M C03R C04U C02S 0.0 . . . . ?
C03R C04U C02S C14 0.0 . . . . ?
C02S C14 C32 O1 178.2(15) . . . . ?
C02S C14 C32 C03M 0.0 . . . . ?
S1 C43 C50 C96 173.5(17) . . . . ?
C95 C97 C82 C45 -167(3) . . . . ?
C95 C97 C96 C50 169(2) . . . . ?
C97 C82 C45 C43 0.0 . . . . ?
C82 C97 C96 C50 0.0 . . . . ?
C82 C45 C43 S1 -173.3(18) . . . . ?
C82 C45 C43 C50 0.0 . . . . ?
C45 C43 C50 C96 0.0 . . . . ?
C43 C50 C96 C97 0.0 . . . . ?
C96 C97 C82 C45 0.0 . . . . ?

loop_
_smtbx_masks_void_nr
_smtbx_masks_void_average_x
_smtbx_masks_void_average_y
_smtbx_masks_void_average_z
_smtbx_masks_void_volume
_smtbx_masks_void_count_electrons
_smtbx_masks_void_content
1 0.439 0.000 0.000 1126.3 188.9 '3.98 C6H14'
2 0.000 0.000 0.500 279.9 69.5 '1.3 C6H14'
3 0.000 0.500 0.000 12.8 0.0 ?
4 0.133 0.407 0.133 7.2 0.0 ?
5 0.867 0.593 0.867 7.2 0.0 ?
